data_4123298
loop_
_publ_author_name
'Sattler, Wesley'
'Henling, Lawrence M.'
'Winkler, Jay R.'
'Gray, Harry B.'

_publ_section_title
;
 Bespoke photoreductants: tungsten arylisocyanides.
;
_journal_issue 3
_journal_name_full 'Journal of the American Chemical Society'
_journal_page_first 1198
_journal_page_last 1205
_journal_paper_doi 10.1021/ja510973h
_journal_volume 137
_journal_year 2015
_chemical_formula_moiety 'C150 H150 N6 W, C6 H6, C5 H12'
_chemical_formula_sum 'C161 H168 N6 W'
_chemical_formula_weight 2370.85
_chemical_name_systematic
;
 ?
;
_space_group_crystal_system monoclinic
_space_group_IT_number 15
_space_group_name_Hall '-C 2yc'
_space_group_name_H-M_alt 'C 1 2/c 1'
_symmetry_space_group_name_Hall '-C 2yc'
_symmetry_space_group_name_H-M 'C 1 2/c 1'
_atom_sites_solution_hydrogens geom
_atom_sites_solution_primary direct
_audit_creation_date 2014-05-28
_audit_creation_method
;
Olex2 1.2
(compiled 2014.03.20 svn.r2914 for OlexSys, GUI svn.r4816),
 SHELXL-2014,
 and manual edit
;
_cell_angle_alpha 90
_cell_angle_beta 111.074(3)
_cell_angle_gamma 90
_cell_formula_units_Z 8
_cell_length_a 44.228(10)
_cell_length_b 13.454(3)
_cell_length_c 46.847(10)
_cell_measurement_reflns_used 9715
_cell_measurement_temperature 100
_cell_measurement_theta_max 26.06
_cell_measurement_theta_min 2.22
_cell_volume 26012(10)
_computing_cell_refinement 'SAINT V8.34A (Bruker-AXS, 2007)'
_computing_data_collection 'Bruker SMART v5.054 (Bruker-AXS, 2007)'
_computing_data_reduction 'SAINT V8.34A (Bruker-AXS, 2007)'
_computing_molecular_graphics 'DIAMOND 3 (Crystal Impact, 1999)'
_computing_publication_material 'Olex2 (Dolomanov et al., 2009)'
_computing_structure_refinement 'SHELXL-2014/2 (Sheldrick, 2014)'
_computing_structure_solution 'XT-2014/1 (Sheldrick, 2012)'
_diffrn_ambient_temperature 100
_diffrn_detector_area_resol_mean 8.19
_diffrn_measured_fraction_theta_full 1.000
_diffrn_measured_fraction_theta_max 0.931
_diffrn_measurement_device_type 'Bruker SMART 1000 ccd'
_diffrn_measurement_method '\f and \w scans'
_diffrn_radiation_type MoK\a
_diffrn_radiation_wavelength 0.71073
_diffrn_reflns_av_R_equivalents 0.1355
_diffrn_reflns_av_unetI/netI 0.1160
_diffrn_reflns_Laue_measured_fraction_full 1.000
_diffrn_reflns_Laue_measured_fraction_max 0.931
_diffrn_reflns_limit_h_max 57
_diffrn_reflns_limit_h_min -60
_diffrn_reflns_limit_k_max 18
_diffrn_reflns_limit_k_min -18
_diffrn_reflns_limit_l_max 63
_diffrn_reflns_limit_l_min -60
_diffrn_reflns_number 204260
_diffrn_reflns_point_group_measured_fraction_full 1.000
_diffrn_reflns_point_group_measured_fraction_max 0.931
_diffrn_reflns_theta_full 25.000
_diffrn_reflns_theta_max 29.170
_diffrn_reflns_theta_min 0.932
_diffrn_source_current 30
_diffrn_source_power 1.5
_diffrn_source_target Mo
_diffrn_source_voltage 50
_diffrn_standards_number 0
_exptl_absorpt_coefficient_mu 0.943
_exptl_absorpt_correction_T_max 1.0000
_exptl_absorpt_correction_T_min 0.7630
_exptl_absorpt_correction_type multi-scan
_exptl_absorpt_process_details
;
SADABS-2012/1 (Bruker,2012) was used for absorption correction.
wR2(int) was 0.0992 before and 0.0684 after correction.
The Ratio of minimum to maximum transmission is 0.7630.
The \l/2 correction factor is 0.0015.
;
_exptl_crystal_density_diffrn 1.211
_exptl_crystal_F_000 10000
_exptl_crystal_size_max 0.8
_exptl_crystal_size_mid 0.23
_exptl_crystal_size_min 0.18
_refine_diff_density_max 1.993
_refine_diff_density_min -1.552
_refine_diff_density_rms 0.116
_refine_ls_extinction_method none
_refine_ls_goodness_of_fit_ref 1.104
_refine_ls_hydrogen_treatment constr
_refine_ls_matrix_type full
_refine_ls_number_parameters 1577
_refine_ls_number_reflns 32718
_refine_ls_number_restraints 7
_refine_ls_restrained_S_all 1.105
_refine_ls_R_factor_all 0.1430
_refine_ls_R_factor_gt 0.0804
_refine_ls_shift/su_max 0.002
_refine_ls_shift/su_mean 0.000
_refine_ls_structure_factor_coef Fsqd
_refine_ls_weighting_details 'w=1/[\s^2^(Fo^2^)+(0.0514P)^2^+106.9853P] where P=(Fo^2^+2Fc^2^)/3'
_refine_ls_weighting_scheme calc
_refine_ls_wR_factor_gt 0.1411
_refine_ls_wR_factor_ref 0.1609
_reflns_Friedel_coverage 0.000
_reflns_number_gt 21032
_reflns_number_total 32718
_reflns_threshold_expression 'I > 2\s(I)'
_cod_data_source_file ja510973h_si_003.cif
_cod_data_source_block s13029
_cod_depositor_comments 'Adding full bibliography for 4123295--4123298.cif.'
_cod_database_code 4123298
_shelxl_version_number 2014-2
_shelx_space_group_comment
;
The symmetry employed for this shelxl refinement is uniquely defined
by the following loop, which should always be used as a source of
symmetry information in preference to the above space-group names.
They are only intended as comments.
;
_shelx_estimated_absorpt_t_max 0.849
_shelx_estimated_absorpt_t_min 0.519
_olex2_refinement_description
;
1. Fixed Uiso
 At 1.2 times of:
  All C(H) groups, All C(H,H) groups
 At 1.5 times of:
  All C(H,H,H) groups
2. Shared sites
{C15C, C45C}
3. Uiso/Uaniso restraints and constraints
Uanis(C15C) = Uanis(C45C)
4. Same fragment restrains
{C8, C9, C10, C11, C12}
as
{C7', C8', C9', C10', C11'}
5. Others
 Sof(H23C)=Sof(C55B)=Sof(H55A)=Sof(H55B)=Sof(H55C)=1-FVAR(1)
 Sof(H23B)=Sof(C25B)=Sof(H25D)=Sof(H25E)=Sof(H25F)=FVAR(1)
 Sof(C7')=Sof(H7'A)=Sof(H7'B)=Sof(H7'C)=Sof(C8')=Sof(H8'A)=Sof(H8'B)=Sof(C9')=
 Sof(H9'A)=Sof(H9'B)=Sof(C10')=Sof(H10I)=Sof(H10J)=Sof(C11')=Sof(H11C)=
 Sof(H11D)=Sof(H11E)=1-FVAR(2)
 Sof(C8)=Sof(H8A)=Sof(H8B)=Sof(H8C)=Sof(C9)=Sof(H9G)=Sof(H9H)=Sof(C10)=
 Sof(H10G)=Sof(H10H)=Sof(C11)=Sof(H11A)=Sof(H11B)=Sof(C12)=Sof(H12G)=Sof(H12H)=
 Sof(H12I)=FVAR(2)
 Uiso(C8)=Uiso(C9)=Uiso(C10)=Uiso(C11)=Uiso(C12)=FVAR(3)
 Uiso(C7')=Uiso(C8')=Uiso(C9')=Uiso(C10')=Uiso(C11')=FVAR(4)
 Sof(C44C)=Sof(C45C)=Sof(H45C)=Sof(C46C)=Sof(H46C)=Sof(C47C)=Sof(H47C)=
 Sof(C48C)=Sof(H48C)=Sof(C49C)=Sof(H49C)=1-FVAR(5)
 Sof(C14C)=Sof(C15C)=Sof(H15C)=Sof(C16C)=Sof(H16C)=Sof(C17C)=Sof(H17C)=
 Sof(C18C)=Sof(H18C)=Sof(C19C)=Sof(H19C)=FVAR(5)
 Sof(H23G)=Sof(C54E)=Sof(H54A)=Sof(H54B)=Sof(H54C)=Sof(C55E)=Sof(H55D)=
 Sof(H55E)=Sof(H55F)=1-FVAR(6)
 Sof(H23F)=Sof(C24E)=Sof(H24M)=Sof(H24N)=Sof(H24O)=Sof(C25E)=Sof(H25M)=
 Sof(H25N)=Sof(H25O)=FVAR(6)
6.a Ternary CH refined with riding coordinates:
 C20A(H20A), C23A(H23A), C20B(H20B), C23B(H23B), C23B(H23C), C20C(H20C),
 C23C(H23D), C20D(H20D), C23D(H23E), C20E(H20E), C23E(H23F), C23E(H23G),
 C20F(H20F), C23F(H23H)
6.b Secondary CH2 refined with riding coordinates:
 C9(H9G,H9H), C10(H10G,H10H), C11(H11A,H11B), C8'(H8'A,H8'B), C9'(H9'A,H9'B),
 C10'(H10I,H10J)
6.c Aromatic/amide H refined with riding coordinates:
 C4A(H4A), C6A(H6A), C9A(H9A), C10A(H10A), C12A(H12A), C13A(H13A), C19A(H19A),
 C15A(H15A), C16A(H16A), C17A(H17A), C18A(H18A), C4B(H4B), C6B(H6B), C9B(H9B),
 C10B(H10B), C12B(H12B), C13B(H13B), C15B(H15B), C16B(H16B), C17B(H17B),
 C18B(H18B), C19B(H19B), C4C(H4C), C6C(H6C), C9C(H9C), C10C(H10C), C12C(H12C),
 C13C(H13C), C15C(H15C), C16C(H16C), C17C(H17C), C18C(H18C), C19C(H19C),
 C45C(H45C), C46C(H46C), C47C(H47C), C48C(H48C), C49C(H49C), C4D(H4D), C6D(H6D),
  C9D(H9D), C10D(H10D), C12D(H12D), C13D(H13D), C15D(H15D), C16D(H16D),
 C17D(H17D), C18D(H18D), C19D(H19D), C4E(H4E), C6E(H6E), C9E(H9E), C10E(H10E),
 C12E(H12E), C13E(H13E), C15E(H15E), C16E(H16E), C17E(H17E), C18E(H18E),
 C19E(H19E), C4F(H4F), C6F(H6F), C9F(H9F), C10F(H10F), C12F(H12F), C13F(H13F),
 C15F(H15F), C16F(H16F), C17F(H17F), C18F(H18F), C19F(H19F), C2(H2), C3(H3),
 C4(H4), C5(H5), C6(H6), C7(H7)
6.d Idealised Me refined as rotating group:
 C21A(H21A,H21B,H21C), C22A(H22A,H22B,H22C), C24A(H24A,H24B,H24C), C25A(H25A,
 H25B,H25C), C21B(H21D,H21E,H21F), C22B(H22D,H22E,H22F), C24B(H24D,H24E,H24F),
 C25B(H25D,H25E,H25F), C55B(H55A,H55B,H55C), C21C(H21G,H21H,H21I), C22C(H22G,
 H22H,H22I), C24C(H24G,H24H,H24I), C25C(H25G,H25H,H25I), C21D(H21J,H21K,H21L),
 C22D(H22J,H22K,H22L), C24D(H24J,H24K,H24L), C25D(H25J,H25K,H25L), C21E(H21M,
 H21N,H21O), C22E(H22M,H22N,H22O), C24E(H24M,H24N,H24O), C25E(H25M,H25N,H25O),
 C54E(H54A,H54B,H54C), C55E(H55D,H55E,H55F), C21F(H21P,H21Q,H21R), C22F(H22P,
 H22Q,H22R), C24F(H24P,H24Q,H24R), C25F(H25P,H25Q,H25R), C8(H8A,H8B,H8C),
 C12(H12G,H12H,H12I), C7'(H7'A,H7'B,H7'C), C11'(H11C,H11D,H11E)
;

loop_
_space_group_symop_operation_xyz
'x, y, z'
'-x, y, -z+1/2'
'x+1/2, y+1/2, z'
'-x+1/2, y+1/2, -z+1/2'
'-x, -y, -z'
'x, -y, z-1/2'
'-x+1/2, -y+1/2, -z'
'x+1/2, -y+1/2, z-1/2'

loop_
_atom_site_label
_atom_site_type_symbol
_atom_site_fract_x
_atom_site_fract_y
_atom_site_fract_z
_atom_site_U_iso_or_equiv
_atom_site_adp_type
_atom_site_occupancy
_atom_site_site_symmetry_order
_atom_site_calc_flag
_atom_site_refinement_flags_posn
_atom_site_refinement_flags_occupancy
_atom_site_disorder_assembly
_atom_site_disorder_group
W1 W 0.12692(2) 0.97230(2) 0.87246(2) 0.02450(6) Uani 1 1 d . . . .
C1A C 0.17025(12) 1.0484(3) 0.88427(10) 0.0228(11) Uani 1 1 d . . . .
N1A N 0.19503(10) 1.0891(3) 0.89097(9) 0.0287(10) Uani 1 1 d . . . .
C2A C 0.22640(11) 1.1252(4) 0.90167(11) 0.0255(11) Uani 1 1 d . . . .
C3A C 0.24487(12) 1.1130(4) 0.93286(11) 0.0259(11) Uani 1 1 d . . . .
C4A C 0.27645(12) 1.1477(4) 0.94308(11) 0.0266(11) Uani 1 1 d . . . .
H4A H 0.2894 1.1401 0.9641 0.032 Uiso 1 1 calc R . . .
C5A C 0.29008(11) 1.1934(4) 0.92382(11) 0.0253(11) Uani 1 1 d . . . .
C6A C 0.27037(12) 1.2049(4) 0.89328(11) 0.0281(11) Uani 1 1 d . . . .
H6A H 0.2790 1.2374 0.8799 0.034 Uiso 1 1 calc R . . .
C7A C 0.23891(12) 1.1710(4) 0.88158(11) 0.0283(12) Uani 1 1 d . . . .
C8A C 0.32388(11) 1.2292(4) 0.93477(11) 0.0268(11) Uani 1 1 d . . . .
C9A C 0.34889(12) 1.1727(4) 0.95470(11) 0.0291(12) Uani 1 1 d . . . .
H9A H 0.3441 1.1118 0.9624 0.035 Uiso 1 1 calc R . . .
C10A C 0.38088(12) 1.2041(4) 0.96351(11) 0.0291(12) Uani 1 1 d . . . .
H10A H 0.3976 1.1648 0.9774 0.035 Uiso 1 1 calc R . . .
C11A C 0.38880(12) 1.2919(4) 0.95242(11) 0.0265(11) Uani 1 1 d . . . .
C12A C 0.36363(12) 1.3486(4) 0.93274(12) 0.0289(12) Uani 1 1 d . . . .
H12A H 0.3683 1.4096 0.9250 0.035 Uiso 1 1 calc R . . .
C13A C 0.33204(12) 1.3176(4) 0.92432(12) 0.0292(12) Uani 1 1 d . . . .
H13A H 0.3153 1.3580 0.9109 0.035 Uiso 1 1 calc R . . .
C14A C 0.42299(11) 1.3247(4) 0.96071(11) 0.0233(11) Uani 1 1 d . . . .
C19A C 0.43346(12) 1.3697(4) 0.93897(11) 0.0270(11) Uani 1 1 d . . . .
H19A H 0.4184 1.3809 0.9189 0.032 Uiso 1 1 calc R . . .
C15A C 0.44571(12) 1.3094(4) 0.98984(12) 0.0293(12) Uani 1 1 d . . . .
H15A H 0.4393 1.2789 1.0051 0.035 Uiso 1 1 calc R . . .
C16A C 0.47737(12) 1.3380(4) 0.99670(12) 0.0344(13) Uani 1 1 d . . . .
H16A H 0.4927 1.3276 1.0167 0.041 Uiso 1 1 calc R . . .
C17A C 0.48723(13) 1.3816(4) 0.97491(13) 0.0344(13) Uani 1 1 d . . . .
H17A H 0.5092 1.4003 0.9799 0.041 Uiso 1 1 calc R . . .
C18A C 0.46527(12) 1.3979(4) 0.94614(13) 0.0305(12) Uani 1 1 d . . . .
H18A H 0.4719 1.4286 0.9311 0.037 Uiso 1 1 calc R . . .
C20A C 0.22957(12) 1.0631(4) 0.95354(12) 0.0301(12) Uani 1 1 d . . . .
H20A H 0.2064 1.0842 0.9464 0.036 Uiso 1 1 calc R . . .
C21A C 0.23001(13) 0.9492(4) 0.95003(13) 0.0363(14) Uani 1 1 d . . . .
H21A H 0.2202 0.9316 0.9283 0.054 Uiso 1 1 calc GR . . .
H21B H 0.2177 0.9183 0.9614 0.054 Uiso 1 1 calc GR . . .
H21C H 0.2524 0.9254 0.9581 0.054 Uiso 1 1 calc GR . . .
C22A C 0.24499(13) 1.0936(5) 0.98674(12) 0.0377(14) Uani 1 1 d . . . .
H22A H 0.2675 1.0708 0.9948 0.057 Uiso 1 1 calc GR . . .
H22B H 0.2330 1.0636 0.9985 0.057 Uiso 1 1 calc GR . . .
H22C H 0.2444 1.1661 0.9883 0.057 Uiso 1 1 calc GR . . .
C23A C 0.21909(13) 1.1855(4) 0.84749(12) 0.0372(14) Uani 1 1 d . . . .
H23A H 0.2338 1.2200 0.8387 0.045 Uiso 1 1 calc R . . .
C24A C 0.19042(14) 1.2538(5) 0.84195(13) 0.0502(17) Uani 1 1 d . . . .
H24A H 0.1756 1.2249 0.8510 0.075 Uiso 1 1 calc GR . . .
H24B H 0.1790 1.2622 0.8199 0.075 Uiso 1 1 calc GR . . .
H24C H 0.1980 1.3186 0.8513 0.075 Uiso 1 1 calc GR . . .
C25A C 0.20997(18) 1.0897(5) 0.83062(14) 0.060(2) Uani 1 1 d . . . .
H25A H 0.2295 1.0504 0.8337 0.091 Uiso 1 1 calc GR . . .
H25B H 0.1990 1.1032 0.8088 0.091 Uiso 1 1 calc GR . . .
H25C H 0.1954 1.0526 0.8383 0.091 Uiso 1 1 calc GR . . .
C1B C 0.10954(11) 1.0338(4) 0.82925(11) 0.0230(10) Uani 1 1 d . . . .
N1B N 0.10001(10) 1.0636(3) 0.80421(9) 0.0283(10) Uani 1 1 d . . . .
C2B C 0.09147(12) 1.1162(4) 0.77706(11) 0.0265(11) Uani 1 1 d . . . .
C3B C 0.07579(12) 1.2078(4) 0.77530(10) 0.0260(11) Uani 1 1 d . . . .
C4B C 0.06876(12) 1.2626(4) 0.74850(11) 0.0307(12) Uani 1 1 d . . . .
H4B H 0.0580 1.3247 0.7467 0.037 Uiso 1 1 calc R . . .
C5B C 0.07723(13) 1.2283(4) 0.72435(11) 0.0297(12) Uani 1 1 d . . . .
C6B C 0.09193(14) 1.1357(4) 0.72687(11) 0.0338(13) Uani 1 1 d . . . .
H6B H 0.0970 1.1112 0.7101 0.041 Uiso 1 1 calc R . . .
C7B C 0.09946(14) 1.0779(4) 0.75299(13) 0.0341(13) Uani 1 1 d . . . .
C8B C 0.07060(13) 1.2925(4) 0.69675(11) 0.0284(12) Uani 1 1 d . . . .
C9B C 0.04409(13) 1.3558(4) 0.68675(11) 0.0327(13) Uani 1 1 d . . . .
H9B H 0.0291 1.3555 0.6970 0.039 Uiso 1 1 calc R . . .
C10B C 0.03887(14) 1.4194(4) 0.66222(12) 0.0380(14) Uani 1 1 d . . . .
H10B H 0.0204 1.4617 0.6559 0.046 Uiso 1 1 calc R . . .
C11B C 0.06053(14) 1.4218(4) 0.64681(12) 0.0334(13) Uani 1 1 d . . . .
C12B C 0.08679(14) 1.3582(4) 0.65624(12) 0.0372(14) Uani 1 1 d . . . .
H12B H 0.1016 1.3582 0.6458 0.045 Uiso 1 1 calc R . . .
C13B C 0.09184(13) 1.2936(4) 0.68101(12) 0.0340(13) Uani 1 1 d . . . .
H13B H 0.1100 1.2502 0.6871 0.041 Uiso 1 1 calc R . . .
C14B C 0.05547(15) 1.4906(4) 0.62083(12) 0.0360(14) Uani 1 1 d . . . .
C15B C 0.02475(15) 1.5090(4) 0.59986(12) 0.0368(14) Uani 1 1 d . . . .
H15B H 0.0067 1.4778 0.6025 0.044 Uiso 1 1 calc R . . .
C16B C 0.01965(17) 1.5721(4) 0.57495(13) 0.0451(16) Uani 1 1 d . . . .
H16B H -0.0017 1.5833 0.5608 0.054 Uiso 1 1 calc R . . .
C17B C 0.04549(18) 1.6179(4) 0.57104(13) 0.0492(17) Uani 1 1 d . . . .
H17B H 0.0421 1.6613 0.5542 0.059 Uiso 1 1 calc R . . .
C18B C 0.07638(18) 1.6010(4) 0.59153(14) 0.0500(18) Uani 1 1 d . . . .
H18B H 0.0943 1.6323 0.5886 0.060 Uiso 1 1 calc R . . .
C19B C 0.08152(16) 1.5379(4) 0.61665(13) 0.0438(15) Uani 1 1 d . . . .
H19B H 0.1029 1.5273 0.6309 0.053 Uiso 1 1 calc R . . .
C20B C 0.06818(12) 1.2459(4) 0.80235(11) 0.0300(12) Uani 1 1 d . . . .
H20B H 0.0608 1.1880 0.8115 0.036 Uiso 1 1 calc R . . .
C21B C 0.09862(13) 1.2867(4) 0.82642(12) 0.0394(14) Uani 1 1 d . . . .
H21D H 0.1147 1.2335 0.8337 0.059 Uiso 1 1 calc GR . . .
H21E H 0.0934 1.3127 0.8436 0.059 Uiso 1 1 calc GR . . .
H21F H 0.1074 1.3403 0.8176 0.059 Uiso 1 1 calc GR . . .
C22B C 0.04130(14) 1.3243(4) 0.79411(13) 0.0404(14) Uani 1 1 d . . . .
H22D H 0.0488 1.3850 0.7871 0.061 Uiso 1 1 calc GR . . .
H22E H 0.0359 1.3394 0.8122 0.061 Uiso 1 1 calc GR . . .
H22F H 0.0220 1.2988 0.7778 0.061 Uiso 1 1 calc GR . . .
C23B C 0.11512(18) 0.9766(5) 0.75571(17) 0.0537(18) Uani 1 1 d . . . .
H23B H 0.1293 0.9730 0.7778 0.064 Uiso 0.610(13) 1 calc R P A 1
H23C H 0.1178 0.9723 0.7355 0.064 Uiso 0.390(13) 1 calc R P A 2
C24B C 0.09106(18) 0.8945(5) 0.75234(16) 0.0596(19) Uani 1 1 d . . . .
H24D H 0.0805 0.9037 0.7673 0.089 Uiso 1 1 calc GR . . .
H24E H 0.1023 0.8303 0.7559 0.089 Uiso 1 1 calc GR . . .
H24F H 0.0747 0.8958 0.7316 0.089 Uiso 1 1 calc GR . . .
C25B C 0.1396(3) 0.9640(9) 0.7389(3) 0.061(4) Uani 0.610(13) 1 d . P A 1
H25D H 0.1278 0.9630 0.7167 0.091 Uiso 0.610(13) 1 calc GR P A 1
H25E H 0.1515 0.9014 0.7452 0.091 Uiso 0.610(13) 1 calc GR P A 1
H25F H 0.1550 1.0196 0.7442 0.091 Uiso 0.610(13) 1 calc GR P A 1
C55B C 0.1435(3) 0.9638(12) 0.7731(3) 0.041(5) Uani 0.390(13) 1 d . P A 2
H55A H 0.1570 1.0177 0.7703 0.062 Uiso 0.390(13) 1 calc GR P A 2
H55B H 0.1514 0.9000 0.7685 0.062 Uiso 0.390(13) 1 calc GR P A 2
H55C H 0.1444 0.9636 0.7944 0.062 Uiso 0.390(13) 1 calc GR P A 2
C1C C 0.14608(12) 0.8632(4) 0.85288(11) 0.0269(11) Uani 1 1 d . . . .
N1C N 0.15701(11) 0.8075(3) 0.84037(10) 0.0327(10) Uani 1 1 d . . . .
C2C C 0.16189(13) 0.7241(4) 0.82535(12) 0.0303(12) Uani 1 1 d . . . .
C3C C 0.18706(14) 0.7240(4) 0.81360(14) 0.0391(14) Uani 1 1 d . . . .
C4C C 0.19146(14) 0.6385(4) 0.79952(14) 0.0403(14) Uani 1 1 d . . . .
H4C H 0.2083 0.6365 0.7915 0.048 Uiso 1 1 calc R . . .
C5C C 0.17231(12) 0.5551(4) 0.79666(12) 0.0304(12) Uani 1 1 d . . . .
C6C C 0.14752(13) 0.5584(4) 0.80841(12) 0.0336(13) Uani 1 1 d . . . .
H6C H 0.1343 0.5012 0.8066 0.040 Uiso 1 1 calc R . . .
C7C C 0.14152(12) 0.6420(4) 0.82253(11) 0.0293(12) Uani 1 1 d . . . .
C8C C 0.17875(13) 0.4629(4) 0.78283(12) 0.0340(12) Uani 1 1 d . . . .
C9C C 0.21019(15) 0.4389(5) 0.78567(16) 0.0503(17) Uani 1 1 d . . . .
H9C H 0.2273 0.4837 0.7958 0.060 Uiso 1 1 calc R . . .
C10C C 0.21717(16) 0.3510(5) 0.77398(17) 0.0550(19) Uani 1 1 d . . . .
H10C H 0.2389 0.3372 0.7761 0.066 Uiso 1 1 calc R . . .
C11C C 0.19372(15) 0.2839(5) 0.75960(13) 0.0418(15) Uani 1 1 d . . . .
C12C C 0.16214(14) 0.3071(4) 0.75612(12) 0.0376(14) Uani 1 1 d . . . .
H12C H 0.1452 0.2621 0.7458 0.045 Uiso 1 1 calc R . . .
C13C C 0.15480(13) 0.3955(4) 0.76757(12) 0.0328(13) Uani 1 1 d . . . .
H13C H 0.1329 0.4098 0.7649 0.039 Uiso 1 1 calc R . . .
C14C C 0.2049(3) 0.2005(10) 0.7481(3) 0.036(3) Uiso 0.575(15) 1 d . P B 1
C15C C 0.22959(15) 0.1384(5) 0.76269(15) 0.0465(16) Uani 0.575(15) 1 d . P B 1
H15C H 0.2418 0.1530 0.7835 0.056 Uiso 0.575(15) 1 calc R P B 1
C16C C 0.2386(4) 0.0593(12) 0.7510(3) 0.048(4) Uiso 0.575(15) 1 d . P B 1
H16C H 0.2575 0.0227 0.7621 0.058 Uiso 0.575(15) 1 calc R P B 1
C17C C 0.2191(3) 0.0334(12) 0.7222(4) 0.055(4) Uani 0.575(15) 1 d . P B 1
H17C H 0.2236 -0.0261 0.7136 0.066 Uiso 0.575(15) 1 calc R P B 1
C18C C 0.1935(3) 0.0890(10) 0.7055(3) 0.049(4) Uani 0.575(15) 1 d . P B 1
H18C H 0.1806 0.0704 0.6852 0.059 Uiso 0.575(15) 1 calc R P B 1
C19C C 0.1867(3) 0.1737(10) 0.7186(3) 0.038(3) Uani 0.575(15) 1 d . P B 1
H19C H 0.1690 0.2145 0.7069 0.045 Uiso 0.575(15) 1 calc R P B 1
C44C C 0.1978(4) 0.1758(13) 0.7470(4) 0.031(4) Uiso 0.425(15) 1 d . P B 2
C45C C 0.22959(15) 0.1384(5) 0.76269(15) 0.0465(16) Uani 0.425(15) 1 d . P B 2
H45C H 0.2463 0.1739 0.7778 0.056 Uiso 0.425(15) 1 calc R P B 2
C46C C 0.2331(5) 0.0353(15) 0.7522(4) 0.044(5) Uiso 0.425(15) 1 d . P B 2
H46C H 0.2534 0.0035 0.7618 0.053 Uiso 0.425(15) 1 calc R P B 2
C47C C 0.2097(5) -0.0176(17) 0.7299(4) 0.061(6) Uani 0.425(15) 1 d . P B 2
H47C H 0.2141 -0.0822 0.7242 0.073 Uiso 0.425(15) 1 calc R P B 2
C48C C 0.1801(4) 0.0243(14) 0.7163(4) 0.055(6) Uani 0.425(15) 1 d . P B 2
H48C H 0.1633 -0.0112 0.7012 0.067 Uiso 0.425(15) 1 calc R P B 2
C49C C 0.1746(4) 0.1215(14) 0.7248(3) 0.043(5) Uani 0.425(15) 1 d . P B 2
H49C H 0.1539 0.1507 0.7148 0.052 Uiso 0.425(15) 1 calc R P B 2
C20C C 0.20897(16) 0.8152(5) 0.81811(16) 0.0509(17) Uani 1 1 d . . . .
H20C H 0.1951 0.8758 0.8151 0.061 Uiso 1 1 calc R . . .
C21C C 0.23352(17) 0.8173(5) 0.85050(18) 0.071(2) Uani 1 1 d . . . .
H21G H 0.2222 0.8255 0.8649 0.107 Uiso 1 1 calc GR . . .
H21H H 0.2485 0.8730 0.8527 0.107 Uiso 1 1 calc GR . . .
H21I H 0.2457 0.7548 0.8548 0.107 Uiso 1 1 calc GR . . .
C22C C 0.22595(19) 0.8188(6) 0.79462(19) 0.077(2) Uani 1 1 d . . . .
H22G H 0.2421 0.7656 0.7990 0.115 Uiso 1 1 calc GR . . .
H22H H 0.2367 0.8832 0.7959 0.115 Uiso 1 1 calc GR . . .
H22I H 0.2099 0.8098 0.7740 0.115 Uiso 1 1 calc GR . . .
C23C C 0.11458(13) 0.6472(4) 0.83562(12) 0.0333(13) Uani 1 1 d . . . .
H23D H 0.1227 0.6871 0.8549 0.040 Uiso 1 1 calc R . . .
C24C C 0.08547(14) 0.7016(5) 0.81300(13) 0.0446(15) Uani 1 1 d . . . .
H24G H 0.0920 0.7686 0.8093 0.067 Uiso 1 1 calc GR . . .
H24H H 0.0683 0.7064 0.8215 0.067 Uiso 1 1 calc GR . . .
H24I H 0.0775 0.6648 0.7937 0.067 Uiso 1 1 calc GR . . .
C25C C 0.10391(15) 0.5463(4) 0.84316(14) 0.0454(16) Uani 1 1 d . . . .
H25G H 0.0916 0.5115 0.8242 0.068 Uiso 1 1 calc GR . . .
H25H H 0.0902 0.5554 0.8554 0.068 Uiso 1 1 calc GR . . .
H25I H 0.1230 0.5070 0.8548 0.068 Uiso 1 1 calc GR . . .
C1D C 0.14196(11) 0.9057(3) 0.91500(11) 0.0210(10) Uani 1 1 d . . . .
N1D N 0.14874(9) 0.8704(3) 0.93922(9) 0.0246(9) Uani 1 1 d . . . .
C2D C 0.15242(11) 0.8286(4) 0.96745(10) 0.0241(11) Uani 1 1 d . . . .
C3D C 0.14275(12) 0.8819(4) 0.98804(11) 0.0262(11) Uani 1 1 d . . . .
C4D C 0.14739(12) 0.8385(4) 1.01635(11) 0.0293(12) Uani 1 1 d . . . .
H4D H 0.1413 0.8745 1.0309 0.035 Uiso 1 1 calc R . . .
C5D C 0.16063(12) 0.7439(4) 1.02393(11) 0.0259(11) Uani 1 1 d . . . .
C6D C 0.16950(11) 0.6929(4) 1.00231(11) 0.0252(11) Uani 1 1 d . . . .
H6D H 0.1783 0.6280 1.0071 0.030 Uiso 1 1 calc R . . .
C7D C 0.16591(11) 0.7332(4) 0.97405(10) 0.0236(11) Uani 1 1 d . . . .
C8D C 0.16473(12) 0.6959(4) 1.05374(11) 0.0270(11) Uani 1 1 d . . . .
C9D C 0.14507(13) 0.7195(4) 1.06991(12) 0.0354(13) Uani 1 1 d . . . .
H9D H 0.1288 0.7689 1.0621 0.042 Uiso 1 1 calc R . . .
C10D C 0.14856(13) 0.6727(4) 1.09724(12) 0.0353(13) Uani 1 1 d . . . .
H10D H 0.1350 0.6917 1.1081 0.042 Uiso 1 1 calc R . . .
C11D C 0.17142(12) 0.5990(4) 1.10908(11) 0.0288(12) Uani 1 1 d . . . .
C12D C 0.19126(13) 0.5756(4) 1.09278(11) 0.0317(12) Uani 1 1 d . . . .
H12D H 0.2073 0.5254 1.1004 0.038 Uiso 1 1 calc R . . .
C13D C 0.18825(12) 0.6234(4) 1.06602(11) 0.0306(12) Uani 1 1 d . . . .
H13D H 0.2025 0.6066 1.0557 0.037 Uiso 1 1 calc R . . .
C14D C 0.17516(13) 0.5468(4) 1.13803(12) 0.0334(13) Uani 1 1 d . . . .
C15D C 0.17375(15) 0.5993(5) 1.16326(12) 0.0436(15) Uani 1 1 d . . . .
H15D H 0.1706 0.6693 1.1620 0.052 Uiso 1 1 calc R . . .
C16D C 0.17698(17) 0.5495(5) 1.19003(13) 0.057(2) Uani 1 1 d . . . .
H16D H 0.1761 0.5856 1.2071 0.069 Uiso 1 1 calc R . . .
C17D C 0.18145(17) 0.4490(5) 1.19210(14) 0.0552(19) Uani 1 1 d . . . .
H17D H 0.1835 0.4153 1.2105 0.066 Uiso 1 1 calc R . . .
C18D C 0.18299(17) 0.3964(5) 1.16728(15) 0.0562(18) Uani 1 1 d . . . .
H18D H 0.1863 0.3265 1.1686 0.067 Uiso 1 1 calc R . . .
C19D C 0.17969(15) 0.4457(4) 1.14075(14) 0.0447(16) Uani 1 1 d . . . .
H19D H 0.1805 0.4090 1.1237 0.054 Uiso 1 1 calc R . . .
C20D C 0.12893(14) 0.9864(4) 0.98041(13) 0.0370(13) Uani 1 1 d . . . .
H20D H 0.1222 0.9956 0.9578 0.044 Uiso 1 1 calc R . . .
C21D C 0.09950(14) 1.0038(4) 0.98897(15) 0.0442(15) Uani 1 1 d . . . .
H21J H 0.0833 0.9520 0.9797 0.066 Uiso 1 1 calc GR . . .
H21K H 0.0902 1.0691 0.9815 0.066 Uiso 1 1 calc GR . . .
H21L H 0.1059 1.0014 1.0113 0.066 Uiso 1 1 calc GR . . .
C22D C 0.15483(16) 1.0622(5) 0.99566(17) 0.0577(19) Uani 1 1 d . . . .
H22J H 0.1632 1.0511 1.0178 0.087 Uiso 1 1 calc GR . . .
H22K H 0.1456 1.1291 0.9913 0.087 Uiso 1 1 calc GR . . .
H22L H 0.1725 1.0555 0.9878 0.087 Uiso 1 1 calc GR . . .
C23D C 0.17534(12) 0.6765(4) 0.95063(11) 0.0281(12) Uani 1 1 d . . . .
H23E H 0.1861 0.7244 0.9410 0.034 Uiso 1 1 calc R . . .
C24D C 0.19918(15) 0.5937(4) 0.96482(13) 0.0439(16) Uani 1 1 d . . . .
H24J H 0.2182 0.6209 0.9811 0.066 Uiso 1 1 calc GR . . .
H24K H 0.2060 0.5630 0.9491 0.066 Uiso 1 1 calc GR . . .
H24L H 0.1888 0.5435 0.9734 0.066 Uiso 1 1 calc GR . . .
C25D C 0.14529(14) 0.6349(5) 0.92516(13) 0.0421(15) Uani 1 1 d . . . .
H25J H 0.1352 0.5837 0.9337 0.063 Uiso 1 1 calc GR . . .
H25K H 0.1518 0.6057 0.9091 0.063 Uiso 1 1 calc GR . . .
H25L H 0.1298 0.6887 0.9165 0.063 Uiso 1 1 calc GR . . .
C1E C 0.10827(12) 1.0832(4) 0.89040(11) 0.0282(12) Uani 1 1 d . . . .
N1E N 0.09620(10) 1.1436(3) 0.90169(9) 0.0268(10) Uani 1 1 d . . . .
C2E C 0.08951(12) 1.2193(4) 0.91886(10) 0.0230(11) Uani 1 1 d . . . .
C3E C 0.11519(12) 1.2784(4) 0.93717(11) 0.0245(11) Uani 1 1 d . . . .
C4E C 0.10767(12) 1.3530(4) 0.95338(11) 0.0251(11) Uani 1 1 d . . . .
H4E H 0.1247 1.3940 0.9660 0.030 Uiso 1 1 calc R . . .
C5E C 0.07647(12) 1.3716(4) 0.95223(11) 0.0241(11) Uani 1 1 d . . . .
C6E C 0.05193(12) 1.3088(4) 0.93432(12) 0.0303(12) Uani 1 1 d . . . .
H6E H 0.0305 1.3190 0.9339 0.036 Uiso 1 1 calc R . . .
C7E C 0.05756(12) 1.2324(4) 0.91725(11) 0.0296(12) Uani 1 1 d . . . .
C8E C 0.07036(12) 1.4543(4) 0.97042(11) 0.0261(11) Uani 1 1 d . . . .
C9E C 0.08854(12) 1.5413(4) 0.97475(11) 0.0276(11) Uani 1 1 d . . . .
H9E H 0.1038 1.5487 0.9649 0.033 Uiso 1 1 calc R . . .
C10E C 0.08486(12) 1.6161(4) 0.99289(11) 0.0290(12) Uani 1 1 d . . . .
H10E H 0.0977 1.6743 0.9954 0.035 Uiso 1 1 calc R . . .
C11E C 0.06286(12) 1.6102(4) 1.00788(11) 0.0268(11) Uani 1 1 d . . . .
C12E C 0.04410(12) 1.5236(4) 1.00305(11) 0.0309(11) Uani 1 1 d . . . .
H12E H 0.0287 1.5166 1.0127 0.037 Uiso 1 1 calc R . . .
C13E C 0.04759(12) 1.4485(4) 0.98461(12) 0.0297(12) Uani 1 1 d . . . .
H13E H 0.0342 1.3913 0.9815 0.036 Uiso 1 1 calc R . . .
C14E C 0.06097(12) 1.6909(4) 1.02849(11) 0.0287(12) Uani 1 1 d . . . .
C15E C 0.06436(12) 1.7897(4) 1.02162(12) 0.0294(12) Uani 1 1 d . . . .
H15E H 0.0668 1.8056 1.0028 0.035 Uiso 1 1 calc R . . .
C16E C 0.06421(13) 1.8643(4) 1.04127(12) 0.0331(13) Uani 1 1 d . . . .
H16E H 0.0663 1.9315 1.0359 0.040 Uiso 1 1 calc R . . .
C17E C 0.06107(14) 1.8428(5) 1.06890(13) 0.0411(15) Uani 1 1 d . . . .
H17E H 0.0614 1.8946 1.0828 0.049 Uiso 1 1 calc R . . .
C18E C 0.05750(15) 1.7456(5) 1.07602(12) 0.0447(15) Uani 1 1 d . . . .
H18E H 0.0552 1.7300 1.0949 0.054 Uiso 1 1 calc R . . .
C19E C 0.05723(14) 1.6701(4) 1.05581(12) 0.0375(14) Uani 1 1 d . . . .
H19E H 0.0544 1.6032 1.0609 0.045 Uiso 1 1 calc R . . .
C20E C 0.14923(12) 1.2603(4) 0.93792(12) 0.0300(12) Uani 1 1 d . . . .
H20E H 0.1523 1.1868 0.9373 0.036 Uiso 1 1 calc R . . .
C21E C 0.15343(14) 1.3051(5) 0.90933(13) 0.0403(14) Uani 1 1 d . . . .
H21M H 0.1361 1.2810 0.8910 0.060 Uiso 1 1 calc GR . . .
H21N H 0.1744 1.2850 0.9086 0.060 Uiso 1 1 calc GR . . .
H21O H 0.1524 1.3777 0.9102 0.060 Uiso 1 1 calc GR . . .
C22E C 0.17542(13) 1.2998(4) 0.96635(13) 0.0378(14) Uani 1 1 d . . . .
H22M H 0.1744 1.3725 0.9665 0.057 Uiso 1 1 calc GR . . .
H22N H 0.1967 1.2788 0.9665 0.057 Uiso 1 1 calc GR . . .
H22O H 0.1721 1.2735 0.9845 0.057 Uiso 1 1 calc GR . . .
C23E C 0.03090(13) 1.1626(4) 0.89798(13) 0.0366(14) Uani 1 1 d . . . .
H23F H 0.0386 1.1386 0.8815 0.044 Uiso 0.808(18) 1 calc R P C 1
H23G H 0.0448 1.1092 0.8943 0.044 Uiso 0.192(18) 1 calc R P C 2
C24E C 0.0290(3) 1.0721(8) 0.9150(2) 0.065(4) Uani 0.808(18) 1 d . P C 1
H24M H 0.0502 1.0394 0.9226 0.097 Uiso 0.808(18) 1 calc GR P C 1
H24N H 0.0129 1.0266 0.9014 0.097 Uiso 0.808(18) 1 calc GR P C 1
H24O H 0.0226 1.0900 0.9323 0.097 Uiso 0.808(18) 1 calc GR P C 1
C25E C 0.0005(2) 1.2137(7) 0.8816(3) 0.086(5) Uani 0.808(18) 1 d . P C 1
H25M H -0.0112 1.2252 0.8955 0.130 Uiso 0.808(18) 1 calc GR P C 1
H25N H -0.0128 1.1727 0.8644 0.130 Uiso 0.808(18) 1 calc GR P C 1
H25O H 0.0051 1.2776 0.8740 0.130 Uiso 0.808(18) 1 calc GR P C 1
C54E C 0.0167(7) 1.105(2) 0.9176(6) 0.016(7) Uiso 0.192(18) 1 d . P C 2
H54A H 0.0341 1.0711 0.9339 0.024 Uiso 0.192(18) 1 calc GR P C 2
H54B H 0.0014 1.0555 0.9050 0.024 Uiso 0.192(18) 1 calc GR P C 2
H54C H 0.0053 1.1504 0.9266 0.024 Uiso 0.192(18) 1 calc GR P C 2
C55E C 0.0178(9) 1.197(2) 0.8695(7) 0.039(10) Uiso 0.192(18) 1 d . P C 2
H55D H 0.0016 1.2478 0.8686 0.058 Uiso 0.192(18) 1 calc GR P C 2
H55E H 0.0074 1.1423 0.8557 0.058 Uiso 0.192(18) 1 calc GR P C 2
H55F H 0.0348 1.2262 0.8633 0.058 Uiso 0.192(18) 1 calc GR P C 2
C1F C 0.08336(12) 0.9034(3) 0.86373(10) 0.0234(11) Uani 1 1 d . . . .
N1F N 0.05760(10) 0.8709(3) 0.86052(9) 0.0265(9) Uani 1 1 d . . . .
C2F C 0.02503(12) 0.8748(4) 0.85703(11) 0.0251(11) Uani 1 1 d . . . .
C3F C 0.00487(12) 0.9410(4) 0.83573(11) 0.0262(11) Uani 1 1 d . . . .
C4F C -0.02668(12) 0.9511(4) 0.83485(11) 0.0282(12) Uani 1 1 d . . . .
H4F H -0.0406 0.9974 0.8210 0.034 Uiso 1 1 calc R . . .
C5F C -0.03849(12) 0.8954(4) 0.85363(11) 0.0270(11) Uani 1 1 d . . . .
C6F C -0.01810(13) 0.8264(4) 0.87289(11) 0.0290(12) Uani 1 1 d . . . .
H6F H -0.0264 0.7854 0.8848 0.035 Uiso 1 1 calc R . . .
C7F C 0.01382(12) 0.8142(4) 0.87562(11) 0.0283(12) Uani 1 1 d . . . .
C8F C -0.07107(12) 0.9133(4) 0.85380(11) 0.0273(12) Uani 1 1 d . . . .
C9F C -0.08242(13) 1.0104(4) 0.85325(12) 0.0335(13) Uani 1 1 d . . . .
H9F H -0.0695 1.0644 0.8513 0.040 Uiso 1 1 calc R . . .
C10F C -0.11199(12) 1.0293(4) 0.85551(12) 0.0344(12) Uani 1 1 d . . . .
H10F H -0.1191 1.0961 0.8549 0.041 Uiso 1 1 calc R . . .
C11F C -0.13176(13) 0.9530(4) 0.85871(12) 0.0329(13) Uani 1 1 d . . . .
C12F C -0.12069(13) 0.8559(4) 0.85878(12) 0.0357(13) Uani 1 1 d . . . .
H12F H -0.1338 0.8020 0.8605 0.043 Uiso 1 1 calc R . . .
C13F C -0.09108(13) 0.8366(4) 0.85635(12) 0.0320(12) Uani 1 1 d . . . .
H13F H -0.0842 0.7696 0.8564 0.038 Uiso 1 1 calc R . . .
C14F C -0.16309(13) 0.9752(5) 0.86170(13) 0.0393(13) Uani 1 1 d . . . .
C15F C -0.16706(15) 1.0602(5) 0.87706(14) 0.0466(16) Uani 1 1 d . . . .
H15F H -0.1489 1.1018 0.8867 0.056 Uiso 1 1 calc R . . .
C16F C -0.19658(16) 1.0851(6) 0.87855(15) 0.0565(18) Uani 1 1 d . . . .
H16F H -0.1989 1.1441 0.8887 0.068 Uiso 1 1 calc R . . .
C17F C -0.22266(16) 1.0238(6) 0.86523(16) 0.0581(19) Uani 1 1 d . . . .
H17F H -0.2431 1.0410 0.8661 0.070 Uiso 1 1 calc R . . .
C18F C -0.21957(15) 0.9379(5) 0.85061(16) 0.0521(18) Uani 1 1 d . . . .
H18F H -0.2377 0.8953 0.8418 0.063 Uiso 1 1 calc R . . .
C19F C -0.18972(14) 0.9140(5) 0.84879(14) 0.0447(15) Uani 1 1 d . . . .
H19F H -0.1876 0.8550 0.8386 0.054 Uiso 1 1 calc R . . .
C20F C 0.01771(13) 0.9989(4) 0.81454(12) 0.0306(13) Uani 1 1 d . . . .
H20F H 0.0392 1.0273 0.8273 0.037 Uiso 1 1 calc R . . .
C21F C 0.02318(14) 0.9283(5) 0.79134(12) 0.0440(15) Uani 1 1 d . . . .
H21P H 0.0381 0.8752 0.8022 0.066 Uiso 1 1 calc GR . . .
H21Q H 0.0326 0.9651 0.7785 0.066 Uiso 1 1 calc GR . . .
H21R H 0.0024 0.8992 0.7785 0.066 Uiso 1 1 calc GR . . .
C22F C -0.00391(14) 1.0847(5) 0.79787(14) 0.0480(16) Uani 1 1 d . . . .
H22P H -0.0247 1.0585 0.7840 0.072 Uiso 1 1 calc GR . . .
H22Q H 0.0067 1.1216 0.7861 0.072 Uiso 1 1 calc GR . . .
H22R H -0.0077 1.1292 0.8128 0.072 Uiso 1 1 calc GR . . .
C23F C 0.03536(14) 0.7435(4) 0.89915(12) 0.0380(14) Uani 1 1 d . . . .
H23H H 0.0206 0.7103 0.9081 0.046 Uiso 1 1 calc R . . .
C24F C 0.05990(16) 0.7967(5) 0.92573(14) 0.0562(19) Uani 1 1 d . . . .
H24P H 0.0740 0.8374 0.9183 0.084 Uiso 1 1 calc GR . . .
H24Q H 0.0731 0.7479 0.9405 0.084 Uiso 1 1 calc GR . . .
H24R H 0.0487 0.8396 0.9356 0.084 Uiso 1 1 calc GR . . .
C25F C 0.04833(17) 0.6608(5) 0.88567(16) 0.0593(19) Uani 1 1 d . . . .
H25P H 0.0306 0.6301 0.8689 0.089 Uiso 1 1 calc GR . . .
H25Q H 0.0585 0.6108 0.9015 0.089 Uiso 1 1 calc GR . . .
H25R H 0.0645 0.6870 0.8778 0.089 Uiso 1 1 calc GR . . .
C2 C 0.26720(15) 0.5722(6) 0.93741(16) 0.0525(17) Uani 1 1 d . . . .
H2 H 0.2868 0.5938 0.9527 0.063 Uiso 1 1 calc R . . .
C3 C 0.26042(14) 0.4726(6) 0.93369(13) 0.0459(15) Uani 1 1 d . . . .
H3 H 0.2751 0.4255 0.9465 0.055 Uiso 1 1 calc R . . .
C4 C 0.23219(14) 0.4414(5) 0.91136(14) 0.0433(15) Uani 1 1 d . . . .
H4 H 0.2277 0.3723 0.9086 0.052 Uiso 1 1 calc R . . .
C5 C 0.21053(14) 0.5083(5) 0.89304(13) 0.0422(15) Uani 1 1 d . . . .
H5 H 0.1910 0.4855 0.8779 0.051 Uiso 1 1 calc R . . .
C6 C 0.21701(16) 0.6094(5) 0.89652(14) 0.0480(16) Uani 1 1 d . . . .
H6 H 0.2021 0.6559 0.8837 0.058 Uiso 1 1 calc R . . .
C7 C 0.24571(17) 0.6422(5) 0.91906(16) 0.0558(18) Uani 1 1 d . . . .
H7 H 0.2505 0.7112 0.9218 0.067 Uiso 1 1 calc R . . .
C8 C 0.0087(5) 0.5980(16) 0.7198(5) 0.157(5) Uiso 0.623(11) 1 d . P D 1
H8A H 0.0216 0.5439 0.7323 0.235 Uiso 0.623(11) 1 calc GR P D 1
H8B H -0.0095 0.5700 0.7027 0.235 Uiso 0.623(11) 1 calc GR P D 1
H8C H 0.0002 0.6399 0.7323 0.235 Uiso 0.623(11) 1 calc GR P D 1
C9 C 0.0305(6) 0.663(2) 0.7068(7) 0.157(5) Uiso 0.623(11) 1 d . P D 1
H9G H 0.0229 0.6589 0.6842 0.188 Uiso 0.623(11) 1 calc R P D 1
H9H H 0.0311 0.7330 0.7131 0.188 Uiso 0.623(11) 1 calc R P D 1
C10 C 0.0627(4) 0.6148(17) 0.7210(5) 0.157(5) Uiso 0.623(11) 1 d . P D 1
H10G H 0.0740 0.6358 0.7425 0.188 Uiso 0.623(11) 1 calc R P D 1
H10H H 0.0616 0.5414 0.7196 0.188 Uiso 0.623(11) 1 calc R P D 1
C11 C 0.0768(4) 0.6599(17) 0.6998(5) 0.157(5) Uiso 0.623(11) 1 d . P D 1
H11A H 0.0759 0.7333 0.7003 0.188 Uiso 0.623(11) 1 calc R P D 1
H11B H 0.0652 0.6371 0.6785 0.188 Uiso 0.623(11) 1 calc R P D 1
C12 C 0.1162(6) 0.619(2) 0.7130(7) 0.157(5) Uiso 0.623(11) 1 d . P D 1
H12G H 0.1251 0.6247 0.6966 0.235 Uiso 0.623(11) 1 calc GR P D 1
H12H H 0.1169 0.5495 0.7194 0.235 Uiso 0.623(11) 1 calc GR P D 1
H12I H 0.1291 0.6598 0.7304 0.235 Uiso 0.623(11) 1 calc GR P D 1
C7' C 0.1340(4) 0.7134(13) 0.7194(4) 0.058(3) Uiso 0.377(11) 1 d . P D 2
H7'A H 0.1217 0.7754 0.7136 0.087 Uiso 0.377(11) 1 calc GR P D 2
H7'B H 0.1500 0.7098 0.7093 0.087 Uiso 0.377(11) 1 calc GR P D 2
H7'C H 0.1452 0.7116 0.7416 0.087 Uiso 0.377(11) 1 calc GR P D 2
C8' C 0.1099(5) 0.6214(18) 0.7089(6) 0.058(3) Uiso 0.377(11) 1 d . P D 2
H8'A H 0.0992 0.6241 0.6864 0.070 Uiso 0.377(11) 1 calc R P D 2
H8'B H 0.1230 0.5598 0.7139 0.070 Uiso 0.377(11) 1 calc R P D 2
C9' C 0.0851(4) 0.6134(14) 0.7218(4) 0.058(3) Uiso 0.377(11) 1 d . P D 2
H9'A H 0.0921 0.6441 0.7424 0.070 Uiso 0.377(11) 1 calc R P D 2
H9'B H 0.0795 0.5429 0.7235 0.070 Uiso 0.377(11) 1 calc R P D 2
C10' C 0.0567(4) 0.6686(15) 0.6997(4) 0.058(3) Uiso 0.377(11) 1 d . P D 2
H10I H 0.0508 0.6377 0.6792 0.070 Uiso 0.377(11) 1 calc R P D 2
H10J H 0.0633 0.7380 0.6980 0.070 Uiso 0.377(11) 1 calc R P D 2
C11' C 0.0230(5) 0.6701(18) 0.7097(6) 0.058(3) Uiso 0.377(11) 1 d . P D 2
H11C H 0.0082 0.7221 0.6981 0.087 Uiso 0.377(11) 1 calc GR P D 2
H11D H 0.0296 0.6836 0.7316 0.087 Uiso 0.377(11) 1 calc GR P D 2
H11E H 0.0122 0.6054 0.7050 0.087 Uiso 0.377(11) 1 calc GR P D 2

loop_
_atom_site_aniso_label
_atom_site_aniso_U_11
_atom_site_aniso_U_22
_atom_site_aniso_U_33
_atom_site_aniso_U_23
_atom_site_aniso_U_13
_atom_site_aniso_U_12
W1 0.02639(11) 0.02371(10) 0.02069(10) 0.00259(10) 0.00518(7) -0.00457(10)
C1A 0.028(3) 0.017(3) 0.021(2) 0.0014(19) 0.006(2) 0.002(2)
N1A 0.024(2) 0.030(2) 0.029(2) -0.0018(19) 0.0062(19) -0.004(2)
C2A 0.021(3) 0.027(3) 0.026(3) -0.007(2) 0.006(2) -0.004(2)
C3A 0.027(3) 0.024(3) 0.027(3) 0.000(2) 0.011(2) 0.002(2)
C4A 0.029(3) 0.029(3) 0.021(2) -0.002(2) 0.008(2) 0.000(2)
C5A 0.023(3) 0.025(3) 0.027(3) 0.002(2) 0.008(2) 0.002(2)
C6A 0.030(3) 0.030(3) 0.027(3) 0.000(2) 0.013(2) -0.004(2)
C7A 0.030(3) 0.031(3) 0.025(3) -0.002(2) 0.010(2) 0.000(2)
C8A 0.018(3) 0.035(3) 0.027(3) -0.003(2) 0.008(2) -0.002(2)
C9A 0.031(3) 0.031(3) 0.027(3) 0.003(2) 0.013(2) -0.006(2)
C10A 0.023(3) 0.037(3) 0.025(3) 0.005(2) 0.005(2) 0.001(2)
C11A 0.026(3) 0.029(3) 0.026(3) -0.006(2) 0.011(2) -0.002(2)
C12A 0.030(3) 0.026(3) 0.034(3) 0.002(2) 0.017(2) -0.002(2)
C13A 0.020(3) 0.034(3) 0.032(3) 0.003(2) 0.007(2) 0.001(2)
C14A 0.020(3) 0.021(3) 0.033(3) -0.008(2) 0.013(2) 0.000(2)
C19A 0.031(3) 0.024(3) 0.025(3) -0.004(2) 0.009(2) 0.000(2)
C15A 0.026(3) 0.035(3) 0.028(3) -0.003(2) 0.010(2) 0.001(2)
C16A 0.026(3) 0.044(3) 0.031(3) -0.009(3) 0.008(2) 0.002(3)
C17A 0.025(3) 0.036(3) 0.043(3) -0.009(3) 0.012(3) -0.002(2)
C18A 0.032(3) 0.023(3) 0.042(3) -0.004(2) 0.020(3) -0.001(2)
C20A 0.023(3) 0.035(3) 0.030(3) 0.003(2) 0.006(2) 0.001(2)
C21A 0.029(3) 0.041(4) 0.037(3) 0.006(3) 0.009(2) -0.006(2)
C22A 0.033(3) 0.052(4) 0.030(3) 0.004(3) 0.013(2) 0.003(3)
C23A 0.034(3) 0.051(4) 0.023(3) -0.003(3) 0.007(2) -0.009(3)
C24A 0.044(4) 0.067(5) 0.033(3) 0.014(3) 0.004(3) -0.001(3)
C25A 0.091(6) 0.056(4) 0.032(3) -0.003(3) 0.020(4) -0.026(4)
C1B 0.022(2) 0.019(2) 0.028(3) 0.000(2) 0.009(2) -0.007(2)
N1B 0.030(2) 0.030(2) 0.024(2) 0.0046(18) 0.0090(19) -0.0026(19)
C2B 0.032(3) 0.024(3) 0.022(3) 0.008(2) 0.008(2) -0.002(2)
C3B 0.028(3) 0.032(3) 0.016(2) -0.001(2) 0.006(2) -0.010(2)
C4B 0.028(3) 0.030(3) 0.030(3) 0.003(2) 0.004(2) -0.001(2)
C5B 0.036(3) 0.032(3) 0.021(3) 0.002(2) 0.009(2) -0.013(2)
C6B 0.051(4) 0.034(3) 0.023(3) -0.004(2) 0.021(3) -0.008(3)
C7B 0.043(3) 0.028(3) 0.037(3) 0.002(2) 0.021(3) -0.001(3)
C8B 0.035(3) 0.029(3) 0.023(3) -0.002(2) 0.011(2) -0.009(2)
C9B 0.040(3) 0.035(3) 0.026(3) 0.004(2) 0.016(2) -0.005(3)
C10B 0.047(4) 0.034(3) 0.032(3) 0.003(3) 0.013(3) -0.002(3)
C11B 0.041(3) 0.035(3) 0.024(3) 0.000(2) 0.012(2) -0.007(3)
C12B 0.040(3) 0.045(4) 0.029(3) 0.005(3) 0.016(3) -0.010(3)
C13B 0.033(3) 0.040(3) 0.030(3) 0.003(2) 0.012(2) -0.001(3)
C14B 0.060(4) 0.027(3) 0.022(3) -0.002(2) 0.017(3) -0.008(3)
C15B 0.057(4) 0.024(3) 0.030(3) 0.001(2) 0.017(3) -0.004(3)
C16B 0.074(5) 0.027(3) 0.031(3) 0.004(3) 0.015(3) 0.001(3)
C17B 0.090(5) 0.034(3) 0.024(3) 0.001(3) 0.020(3) -0.002(4)
C18B 0.088(5) 0.036(3) 0.038(3) -0.005(3) 0.038(4) -0.027(3)
C19B 0.064(4) 0.042(4) 0.028(3) 0.002(3) 0.019(3) -0.014(3)
C20B 0.032(3) 0.032(3) 0.025(3) 0.002(2) 0.009(2) 0.000(2)
C21B 0.042(3) 0.041(3) 0.029(3) -0.010(3) 0.005(3) -0.006(3)
C22B 0.043(3) 0.046(4) 0.032(3) -0.002(3) 0.014(3) 0.005(3)
C23B 0.080(5) 0.035(3) 0.071(5) 0.012(4) 0.057(4) 0.011(4)
C24B 0.082(5) 0.034(4) 0.060(4) 0.003(3) 0.022(4) 0.010(4)
C25B 0.067(8) 0.058(8) 0.067(8) 0.014(6) 0.036(6) 0.015(6)
C55B 0.037(9) 0.050(10) 0.034(8) 0.013(7) 0.009(7) 0.031(8)
C1C 0.029(3) 0.018(3) 0.029(3) 0.007(2) 0.005(2) -0.009(2)
N1C 0.036(3) 0.026(2) 0.034(3) -0.004(2) 0.011(2) -0.003(2)
C2C 0.034(3) 0.024(3) 0.033(3) -0.004(2) 0.012(2) -0.003(2)
C3C 0.037(3) 0.032(3) 0.050(4) 0.009(3) 0.018(3) -0.003(3)
C4C 0.037(3) 0.036(3) 0.055(4) 0.005(3) 0.026(3) -0.002(3)
C5C 0.028(3) 0.029(3) 0.036(3) 0.005(2) 0.014(2) 0.003(2)
C6C 0.034(3) 0.029(3) 0.038(3) -0.005(2) 0.013(3) -0.007(2)
C7C 0.031(3) 0.030(3) 0.029(3) -0.004(2) 0.013(2) -0.007(2)
C8C 0.036(3) 0.034(3) 0.036(3) 0.001(3) 0.017(2) 0.005(3)
C9C 0.040(4) 0.036(3) 0.084(5) 0.010(3) 0.032(4) 0.003(3)
C10C 0.042(4) 0.047(4) 0.091(5) 0.019(4) 0.041(4) 0.013(3)
C11C 0.049(4) 0.054(4) 0.033(3) 0.010(3) 0.028(3) 0.015(3)
C12C 0.041(3) 0.048(4) 0.022(3) -0.006(3) 0.010(2) 0.008(3)
C13C 0.035(3) 0.042(3) 0.027(3) 0.000(2) 0.018(2) 0.004(3)
C15C 0.041(4) 0.053(4) 0.051(4) -0.001(3) 0.023(3) 0.012(3)
C17C 0.057(9) 0.039(8) 0.088(11) -0.019(8) 0.048(8) -0.003(7)
C18C 0.037(7) 0.063(9) 0.048(7) -0.027(6) 0.015(5) 0.001(6)
C19C 0.026(6) 0.051(8) 0.033(6) -0.011(5) 0.008(5) 0.000(5)
C45C 0.041(4) 0.053(4) 0.051(4) -0.001(3) 0.023(3) 0.012(3)
C47C 0.058(12) 0.054(13) 0.057(11) -0.032(11) 0.004(9) 0.026(11)
C48C 0.049(10) 0.058(11) 0.051(10) -0.015(9) 0.007(8) 0.009(10)
C49C 0.041(10) 0.058(12) 0.034(8) -0.004(8) 0.018(7) 0.023(9)
C20C 0.050(4) 0.038(4) 0.072(5) 0.002(3) 0.030(4) -0.013(3)
C21C 0.051(4) 0.055(5) 0.093(6) 0.003(4) 0.008(4) -0.023(4)
C22C 0.085(6) 0.060(5) 0.112(7) 0.005(5) 0.070(5) -0.025(4)
C23C 0.036(3) 0.032(3) 0.035(3) -0.008(2) 0.016(3) -0.007(3)
C24C 0.041(4) 0.054(4) 0.038(3) -0.005(3) 0.014(3) 0.000(3)
C25C 0.050(4) 0.046(4) 0.050(4) -0.004(3) 0.030(3) -0.014(3)
C1D 0.021(2) 0.018(2) 0.025(3) -0.002(2) 0.009(2) -0.004(2)
N1D 0.024(2) 0.028(2) 0.022(2) 0.0047(18) 0.0081(18) 0.0016(18)
C2D 0.026(3) 0.027(3) 0.019(2) 0.005(2) 0.008(2) -0.001(2)
C3D 0.028(3) 0.026(3) 0.024(3) 0.003(2) 0.010(2) 0.003(2)
C4D 0.037(3) 0.030(3) 0.024(3) -0.005(2) 0.014(2) 0.001(2)
C5D 0.025(3) 0.029(3) 0.023(2) 0.001(2) 0.008(2) 0.001(2)
C6D 0.027(3) 0.024(3) 0.027(3) 0.001(2) 0.013(2) 0.001(2)
C7D 0.021(3) 0.030(3) 0.020(2) 0.000(2) 0.008(2) 0.004(2)
C8D 0.026(3) 0.034(3) 0.019(2) -0.003(2) 0.007(2) 0.003(2)
C9D 0.034(3) 0.040(3) 0.031(3) 0.004(3) 0.011(2) 0.011(3)
C10D 0.041(3) 0.047(4) 0.024(3) 0.002(2) 0.018(2) 0.010(3)
C11D 0.033(3) 0.038(3) 0.017(2) 0.000(2) 0.011(2) 0.003(2)
C12D 0.031(3) 0.036(3) 0.027(3) 0.004(2) 0.010(2) 0.010(2)
C13D 0.025(3) 0.044(3) 0.026(3) 0.003(2) 0.012(2) 0.010(2)
C14D 0.032(3) 0.042(4) 0.026(3) 0.006(2) 0.010(2) 0.006(2)
C15D 0.063(4) 0.043(4) 0.024(3) 0.001(3) 0.015(3) 0.010(3)
C16D 0.084(5) 0.063(5) 0.025(3) 0.008(3) 0.020(3) 0.020(4)
C17D 0.072(5) 0.064(5) 0.032(3) 0.021(3) 0.020(3) 0.009(4)
C18D 0.084(5) 0.041(4) 0.047(4) 0.015(3) 0.028(4) 0.014(4)
C19D 0.060(4) 0.040(4) 0.035(3) 0.003(3) 0.018(3) 0.008(3)
C20D 0.053(4) 0.031(3) 0.030(3) 0.002(2) 0.018(3) 0.011(3)
C21D 0.045(4) 0.033(3) 0.056(4) -0.006(3) 0.020(3) 0.008(3)
C22D 0.049(4) 0.035(4) 0.091(6) 0.014(4) 0.028(4) 0.004(3)
C23D 0.032(3) 0.031(3) 0.025(3) 0.002(2) 0.016(2) 0.003(2)
C24D 0.070(4) 0.040(3) 0.035(3) 0.010(3) 0.036(3) 0.019(3)
C25D 0.050(4) 0.044(4) 0.037(3) -0.009(3) 0.021(3) -0.007(3)
C1E 0.034(3) 0.018(3) 0.019(2) 0.006(2) -0.007(2) -0.012(2)
N1E 0.025(2) 0.024(2) 0.029(2) -0.0026(19) 0.0077(19) -0.0081(19)
C2E 0.031(3) 0.022(3) 0.017(2) 0.003(2) 0.009(2) -0.002(2)
C3E 0.030(3) 0.022(3) 0.020(2) 0.005(2) 0.008(2) 0.001(2)
C4E 0.026(3) 0.026(3) 0.020(2) 0.002(2) 0.005(2) -0.007(2)
C5E 0.025(3) 0.025(3) 0.022(2) 0.001(2) 0.008(2) 0.000(2)
C6E 0.027(3) 0.034(3) 0.034(3) 0.006(2) 0.017(2) -0.002(2)
C7E 0.031(3) 0.030(3) 0.027(3) -0.002(2) 0.010(2) -0.007(2)
C8E 0.028(3) 0.027(3) 0.022(2) 0.002(2) 0.007(2) -0.002(2)
C9E 0.035(3) 0.021(3) 0.032(3) 0.002(2) 0.019(2) -0.002(2)
C10E 0.035(3) 0.022(3) 0.032(3) -0.001(2) 0.015(2) -0.003(2)
C11E 0.031(3) 0.026(3) 0.024(3) 0.005(2) 0.010(2) 0.005(2)
C12E 0.028(3) 0.038(3) 0.029(3) 0.000(3) 0.013(2) -0.004(3)
C13E 0.027(3) 0.027(3) 0.036(3) -0.002(2) 0.013(2) -0.003(2)
C14E 0.029(3) 0.032(3) 0.026(3) 0.000(2) 0.011(2) 0.003(2)
C15E 0.028(3) 0.037(3) 0.026(3) 0.000(2) 0.013(2) 0.002(2)
C16E 0.033(3) 0.029(3) 0.038(3) -0.002(2) 0.015(3) 0.000(2)
C17E 0.052(4) 0.041(4) 0.033(3) -0.005(3) 0.018(3) 0.008(3)
C18E 0.064(4) 0.048(4) 0.024(3) 0.003(3) 0.019(3) 0.009(3)
C19E 0.049(4) 0.032(3) 0.033(3) 0.001(2) 0.015(3) 0.003(3)
C20E 0.025(3) 0.027(3) 0.035(3) -0.008(2) 0.007(2) 0.000(2)
C21E 0.037(3) 0.047(4) 0.044(3) 0.000(3) 0.024(3) -0.005(3)
C22E 0.028(3) 0.039(3) 0.043(3) -0.007(3) 0.008(3) 0.004(3)
C23E 0.032(3) 0.042(3) 0.034(3) -0.008(3) 0.010(3) -0.012(3)
C24E 0.087(9) 0.036(5) 0.055(6) -0.003(5) 0.005(6) -0.030(6)
C25E 0.041(6) 0.060(6) 0.106(9) -0.028(6) -0.037(6) -0.001(5)
C1F 0.035(3) 0.017(2) 0.018(2) 0.0000(19) 0.010(2) -0.002(2)
N1F 0.025(2) 0.028(2) 0.024(2) 0.0012(18) 0.0049(18) -0.0024(19)
C2F 0.029(3) 0.022(3) 0.027(3) -0.006(2) 0.013(2) -0.005(2)
C3F 0.030(3) 0.028(3) 0.024(3) -0.004(2) 0.014(2) -0.009(2)
C4F 0.026(3) 0.033(3) 0.024(3) -0.002(2) 0.008(2) -0.003(2)
C5F 0.028(3) 0.028(3) 0.027(3) -0.007(2) 0.014(2) -0.005(2)
C6F 0.040(3) 0.028(3) 0.026(3) -0.002(2) 0.020(2) -0.007(2)
C7F 0.030(3) 0.029(3) 0.026(3) -0.002(2) 0.011(2) -0.004(2)
C8F 0.027(3) 0.034(3) 0.024(3) -0.007(2) 0.013(2) -0.005(2)
C9F 0.037(3) 0.039(3) 0.028(3) -0.004(2) 0.016(2) -0.006(3)
C10F 0.034(3) 0.035(3) 0.035(3) -0.009(3) 0.015(2) -0.003(3)
C11F 0.032(3) 0.042(4) 0.027(3) -0.002(2) 0.013(2) 0.002(2)
C12F 0.039(3) 0.043(3) 0.031(3) -0.003(3) 0.019(3) -0.012(3)
C13F 0.038(3) 0.035(3) 0.030(3) -0.004(2) 0.022(3) 0.000(3)
C14F 0.034(3) 0.049(4) 0.039(3) 0.005(3) 0.018(3) -0.002(3)
C15F 0.046(4) 0.060(4) 0.044(4) -0.002(3) 0.029(3) 0.005(3)
C16F 0.049(4) 0.076(5) 0.058(4) 0.000(4) 0.036(4) 0.008(4)
C17F 0.039(4) 0.078(5) 0.069(5) 0.018(4) 0.034(3) 0.011(4)
C18F 0.039(4) 0.064(5) 0.059(4) 0.017(4) 0.026(3) -0.005(3)
C19F 0.039(3) 0.053(4) 0.047(4) 0.011(3) 0.020(3) -0.002(3)
C20F 0.027(3) 0.032(3) 0.036(3) 0.011(2) 0.015(2) -0.004(2)
C21F 0.038(3) 0.072(4) 0.027(3) 0.007(3) 0.018(3) 0.002(3)
C22F 0.040(4) 0.055(4) 0.052(4) 0.024(3) 0.020(3) 0.001(3)
C23F 0.041(3) 0.042(4) 0.033(3) 0.010(3) 0.016(3) 0.008(3)
C24F 0.064(5) 0.064(5) 0.036(4) 0.020(3) 0.012(3) 0.000(4)
C25F 0.062(5) 0.052(4) 0.063(5) 0.009(4) 0.021(4) 0.008(4)
C2 0.035(4) 0.069(5) 0.055(4) -0.008(4) 0.019(3) -0.009(3)
C3 0.038(3) 0.064(4) 0.040(3) -0.004(4) 0.020(3) 0.001(4)
C4 0.041(4) 0.047(4) 0.052(4) -0.009(3) 0.028(3) -0.003(3)
C5 0.038(3) 0.055(4) 0.037(3) -0.004(3) 0.017(3) -0.001(3)
C6 0.050(4) 0.054(4) 0.046(4) 0.018(3) 0.025(3) 0.009(3)
C7 0.060(5) 0.054(4) 0.062(5) 0.002(4) 0.032(4) -0.011(4)

loop_
_atom_type_symbol
_atom_type_description
_atom_type_scat_dispersion_real
_atom_type_scat_dispersion_imag
_atom_type_scat_source
C C 0.0033 0.0016 'International Tables Vol C Tables 4.2.6.8 and 6.1.1.4'
H H 0.0000 0.0000 'International Tables Vol C Tables 4.2.6.8 and 6.1.1.4'
N N 0.0061 0.0033 'International Tables Vol C Tables 4.2.6.8 and 6.1.1.4'
W W -0.8490 6.8722 'International Tables Vol C Tables 4.2.6.8 and 6.1.1.4'

loop_
_geom_angle_atom_site_label_1
_geom_angle_atom_site_label_2
_geom_angle_atom_site_label_3
_geom_angle
C1A W1 C1C 88.97(18)
C1B W1 C1A 92.68(18)
C1B W1 C1C 85.23(19)
C1B W1 C1D 176.70(18)
C1D W1 C1A 90.60(18)
C1D W1 C1C 94.53(18)
C1E W1 C1A 90.04(19)
C1E W1 C1B 92.77(19)
C1E W1 C1C 177.73(19)
C1E W1 C1D 87.53(18)
C1E W1 C1F 85.52(19)
C1F W1 C1A 175.08(19)
C1F W1 C1B 89.64(18)
C1F W1 C1C 95.55(19)
C1F W1 C1D 87.11(18)
N1A C1A W1 178.4(4)
C1A N1A C2A 171.4(5)
N1A C2A C3A 118.0(4)
N1A C2A C7A 120.0(4)
C7A C2A C3A 122.0(4)
C2A C3A C20A 119.2(4)
C4A C3A C2A 117.2(5)
C4A C3A C20A 123.6(4)
C3A C4A H4A 118.6
C3A C4A C5A 122.8(5)
C5A C4A H4A 118.6
C4A C5A C8A 122.6(4)
C6A C5A C4A 117.2(5)
C6A C5A C8A 120.2(5)
C5A C6A H6A 118.6
C7A C6A C5A 122.9(5)
C7A C6A H6A 118.6
C2A C7A C23A 122.8(5)
C6A C7A C2A 117.8(5)
C6A C7A C23A 119.4(5)
C9A C8A C5A 121.1(5)
C13A C8A C5A 121.3(5)
C13A C8A C9A 117.6(5)
C8A C9A H9A 119.6
C10A C9A C8A 120.8(5)
C10A C9A H9A 119.6
C9A C10A H10A 119.5
C11A C10A C9A 121.1(5)
C11A C10A H10A 119.5
C10A C11A C12A 117.8(5)
C10A C11A C14A 121.7(5)
C12A C11A C14A 120.5(5)
C11A C12A H12A 119.6
C13A C12A C11A 120.9(5)
C13A C12A H12A 119.6
C8A C13A H13A 119.1
C12A C13A C8A 121.9(5)
C12A C13A H13A 119.1
C19A C14A C11A 120.7(4)
C15A C14A C11A 121.4(5)
C15A C14A C19A 117.9(5)
C14A C19A H19A 119.4
C18A C19A C14A 121.2(5)
C18A C19A H19A 119.4
C14A C15A H15A 119.8
C16A C15A C14A 120.3(5)
C16A C15A H15A 119.8
C15A C16A H16A 119.5
C15A C16A C17A 120.9(5)
C17A C16A H16A 119.5
C16A C17A H17A 120.1
C18A C17A C16A 119.8(5)
C18A C17A H17A 120.1
C19A C18A H18A 120.1
C17A C18A C19A 119.9(5)
C17A C18A H18A 120.1
C3A C20A H20A 107.3
C3A C20A C21A 110.2(4)
C21A C20A H20A 107.3
C22A C20A C3A 113.3(4)
C22A C20A H20A 107.3
C22A C20A C21A 111.2(4)
C20A C21A H21A 109.5
C20A C21A H21B 109.5
C20A C21A H21C 109.5
H21A C21A H21B 109.5
H21A C21A H21C 109.5
H21B C21A H21C 109.5
C20A C22A H22A 109.5
C20A C22A H22B 109.5
C20A C22A H22C 109.5
H22A C22A H22B 109.5
H22A C22A H22C 109.5
H22B C22A H22C 109.5
C7A C23A H23A 106.0
C24A C23A C7A 112.7(5)
C24A C23A H23A 106.0
C25A C23A C7A 112.8(5)
C25A C23A H23A 106.0
C25A C23A C24A 112.6(5)
C23A C24A H24A 109.5
C23A C24A H24B 109.5
C23A C24A H24C 109.5
H24A C24A H24B 109.5
H24A C24A H24C 109.5
H24B C24A H24C 109.5
C23A C25A H25A 109.5
C23A C25A H25B 109.5
C23A C25A H25C 109.5
H25A C25A H25B 109.5
H25A C25A H25C 109.5
H25B C25A H25C 109.5
N1B C1B W1 176.3(4)
C1B N1B C2B 168.8(5)
N1B C2B C3B 118.0(4)
N1B C2B C7B 119.3(5)
C7B C2B C3B 122.7(5)
C2B C3B C20B 120.2(4)
C4B C3B C2B 117.7(5)
C4B C3B C20B 122.1(5)
C3B C4B H4B 119.4
C3B C4B C5B 121.3(5)
C5B C4B H4B 119.4
C4B C5B C8B 119.1(5)
C6B C5B C4B 118.8(5)
C6B C5B C8B 122.1(5)
C5B C6B H6B 118.9
C7B C6B C5B 122.3(5)
C7B C6B H6B 118.9
C2B C7B C23B 120.4(5)
C6B C7B C2B 117.2(5)
C6B C7B C23B 122.5(5)
C9B C8B C5B 121.7(5)
C13B C8B C5B 120.5(5)
C13B C8B C9B 117.7(5)
C8B C9B H9B 119.1
C10B C9B C8B 121.9(5)
C10B C9B H9B 119.1
C9B C10B H10B 119.8
C9B C10B C11B 120.3(6)
C11B C10B H10B 119.8
C10B C11B C14B 120.8(5)
C12B C11B C10B 118.5(5)
C12B C11B C14B 120.7(5)
C11B C12B H12B 119.5
C11B C12B C13B 120.9(5)
C13B C12B H12B 119.5
C8B C13B C12B 120.7(5)
C8B C13B H13B 119.7
C12B C13B H13B 119.7
C15B C14B C11B 121.0(5)
C15B C14B C19B 118.1(5)
C19B C14B C11B 120.9(5)
C14B C15B H15B 119.2
C14B C15B C16B 121.7(6)
C16B C15B H15B 119.2
C15B C16B H16B 120.2
C17B C16B C15B 119.7(6)
C17B C16B H16B 120.2
C16B C17B H17B 120.0
C16B C17B C18B 120.0(6)
C18B C17B H17B 120.0
C17B C18B H18B 119.8
C17B C18B C19B 120.4(6)
C19B C18B H18B 119.8
C14B C19B C18B 120.2(6)
C14B C19B H19B 119.9
C18B C19B H19B 119.9
C3B C20B H20B 107.6
C3B C20B C21B 109.9(4)
C3B C20B C22B 114.1(4)
C21B C20B H20B 107.6
C21B C20B C22B 109.9(5)
C22B C20B H20B 107.6
C20B C21B H21D 109.5
C20B C21B H21E 109.5
C20B C21B H21F 109.5
H21D C21B H21E 109.5
H21D C21B H21F 109.5
H21E C21B H21F 109.5
C20B C22B H22D 109.5
C20B C22B H22E 109.5
C20B C22B H22F 109.5
H22D C22B H22E 109.5
H22D C22B H22F 109.5
H22E C22B H22F 109.5
C7B C23B H23B 103.2
C7B C23B H23C 100.4
C7B C23B C25B 115.8(6)
C24B C23B C7B 111.6(6)
C24B C23B H23B 103.2
C24B C23B H23C 100.4
C24B C23B C25B 117.4(7)
C25B C23B H23B 103.2
C55B C23B C7B 120.4(10)
C55B C23B H23C 100.4
C55B C23B C24B 118.5(10)
C23B C24B H24D 109.5
C23B C24B H24E 109.5
C23B C24B H24F 109.5
H24D C24B H24E 109.5
H24D C24B H24F 109.5
H24E C24B H24F 109.5
C23B C25B H25D 109.5
C23B C25B H25E 109.5
C23B C25B H25F 109.5
H25D C25B H25E 109.5
H25D C25B H25F 109.5
H25E C25B H25F 109.5
C23B C55B H55A 109.5
C23B C55B H55B 109.5
C23B C55B H55C 109.5
H55A C55B H55B 109.5
H55A C55B H55C 109.5
H55B C55B H55C 109.5
N1C C1C W1 174.8(4)
C1C N1C C2C 162.3(5)
N1C C2C C3C 119.3(5)
N1C C2C C7C 118.4(5)
C7C C2C C3C 122.3(5)
C2C C3C C20C 119.7(5)
C4C C3C C2C 117.2(5)
C4C C3C C20C 123.1(5)
C3C C4C H4C 118.7
C3C C4C C5C 122.5(5)
C5C C4C H4C 118.7
C4C C5C C6C 118.6(5)
C4C C5C C8C 121.1(5)
C6C C5C C8C 120.3(5)
C5C C6C H6C 119.0
C7C C6C C5C 122.0(5)
C7C C6C H6C 119.0
C2C C7C C23C 119.7(5)
C6C C7C C2C 117.4(5)
C6C C7C C23C 122.9(5)
C9C C8C C5C 120.0(5)
C13C C8C C5C 123.1(5)
C13C C8C C9C 116.9(5)
C8C C9C H9C 119.4
C10C C9C C8C 121.3(6)
C10C C9C H9C 119.4
C9C C10C H10C 119.1
C11C C10C C9C 121.7(6)
C11C C10C H10C 119.1
C10C C11C C12C 117.9(6)
C10C C11C C14C 114.2(7)
C10C C11C C44C 128.2(8)
C12C C11C C14C 127.8(8)
C12C C11C C44C 113.9(8)
C11C C12C H12C 119.5
C11C C12C C13C 120.9(6)
C13C C12C H12C 119.5
C8C C13C C12C 121.2(5)
C8C C13C H13C 119.4
C12C C13C H13C 119.4
C15C C14C C11C 129.1(10)
C15C C14C C19C 114.9(11)
C19C C14C C11C 115.8(10)
C14C C15C H15C 116.7
C16C C15C C14C 126.7(10)
C16C C15C H15C 116.7
C15C C16C H16C 122.0
C15C C16C C17C 116.1(13)
C17C C16C H16C 122.0
C16C C17C H17C 118.8
C18C C17C C16C 122.4(13)
C18C C17C H17C 118.8
C17C C18C H18C 120.9
C17C C18C C19C 118.2(11)
C19C C18C H18C 120.9
C14C C19C C18C 121.4(11)
C14C C19C H19C 119.3
C18C C19C H19C 119.3
C49C C44C C11C 127.2(13)
C47C C46C H46C 116.9
C46C C47C H47C 120.7
C48C C47C C46C 118.5(17)
C48C C47C H47C 120.7
C47C C48C H48C 120.4
C47C C48C C49C 119.3(16)
C49C C48C H48C 120.4
C44C C49C C48C 122.9(14)
C44C C49C H49C 118.5
C48C C49C H49C 118.5
C3C C20C H20C 107.9
C3C C20C C22C 111.9(6)
C21C C20C C3C 110.1(5)
C21C C20C H20C 107.9
C21C C20C C22C 110.9(6)
C22C C20C H20C 107.9
C20C C21C H21G 109.5
C20C C21C H21H 109.5
C20C C21C H21I 109.5
H21G C21C H21H 109.5
H21G C21C H21I 109.5
H21H C21C H21I 109.5
C20C C22C H22G 109.5
C20C C22C H22H 109.5
C20C C22C H22I 109.5
H22G C22C H22H 109.5
H22G C22C H22I 109.5
H22H C22C H22I 109.5
C7C C23C H23D 108.0
C7C C23C C24C 109.2(5)
C24C C23C H23D 108.0
C25C C23C C7C 113.9(5)
C25C C23C H23D 108.0
C25C C23C C24C 109.5(5)
C23C C24C H24G 109.5
C23C C24C H24H 109.5
C23C C24C H24I 109.5
H24G C24C H24H 109.5
H24G C24C H24I 109.5
H24H C24C H24I 109.5
C23C C25C H25G 109.5
C23C C25C H25H 109.5
C23C C25C H25I 109.5
H25G C25C H25H 109.5
H25G C25C H25I 109.5
H25H C25C H25I 109.5
N1D C1D W1 175.8(4)
C1D N1D C2D 172.3(5)
N1D C2D C7D 118.3(4)
C3D C2D N1D 119.5(4)
C3D C2D C7D 122.2(4)
C2D C3D C4D 117.9(5)
C2D C3D C20D 120.8(4)
C4D C3D C20D 121.3(5)
C3D C4D H4D 119.0
C5D C4D C3D 122.0(5)
C5D C4D H4D 119.0
C4D C5D C8D 122.3(4)
C6D C5D C4D 117.9(4)
C6D C5D C8D 119.9(5)
C5D C6D H6D 118.8
C7D C6D C5D 122.5(5)
C7D C6D H6D 118.8
C2D C7D C23D 120.5(4)
C6D C7D C2D 117.5(4)
C6D C7D C23D 121.9(4)
C9D C8D C5D 121.8(5)
C9D C8D C13D 117.4(5)
C13D C8D C5D 120.8(4)
C8D C9D H9D 119.3
C8D C9D C10D 121.3(5)
C10D C9D H9D 119.3
C9D C10D H10D 119.3
C11D C10D C9D 121.3(5)
C11D C10D H10D 119.3
C10D C11D C12D 117.2(5)
C10D C11D C14D 122.2(5)
C12D C11D C14D 120.7(5)
C11D C12D H12D 119.2
C13D C12D C11D 121.5(5)
C13D C12D H12D 119.2
C8D C13D H13D 119.4
C12D C13D C8D 121.2(5)
C12D C13D H13D 119.4
C15D C14D C11D 120.7(5)
C19D C14D C11D 121.2(5)
C19D C14D C15D 118.1(5)
C14D C15D H15D 120.0
C16D C15D C14D 120.0(6)
C16D C15D H15D 120.0
C15D C16D H16D 119.7
C17D C16D C15D 120.6(6)
C17D C16D H16D 119.7
C16D C17D H17D 120.1
C16D C17D C18D 119.8(6)
C18D C17D H17D 120.1
C17D C18D H18D 120.2
C19D C18D C17D 119.5(6)
C19D C18D H18D 120.2
C14D C19D H19D 119.0
C18D C19D C14D 121.9(6)
C18D C19D H19D 119.0
C3D C20D H20D 107.7
C21D C20D C3D 113.0(5)
C21D C20D H20D 107.7
C22D C20D C3D 109.9(5)
C22D C20D H20D 107.7
C22D C20D C21D 110.5(5)
C20D C21D H21J 109.5
C20D C21D H21K 109.5
C20D C21D H21L 109.5
H21J C21D H21K 109.5
H21J C21D H21L 109.5
H21K C21D H21L 109.5
C20D C22D H22J 109.5
C20D C22D H22K 109.5
C20D C22D H22L 109.5
H22J C22D H22K 109.5
H22J C22D H22L 109.5
H22K C22D H22L 109.5
C7D C23D H23E 107.6
C7D C23D C24D 112.5(4)
C7D C23D C25D 111.1(4)
C24D C23D H23E 107.6
C24D C23D C25D 110.1(5)
C25D C23D H23E 107.6
C23D C24D H24J 109.5
C23D C24D H24K 109.5
C23D C24D H24L 109.5
H24J C24D H24K 109.5
H24J C24D H24L 109.5
H24K C24D H24L 109.5
C23D C25D H25J 109.5
C23D C25D H25K 109.5
C23D C25D H25L 109.5
H25J C25D H25K 109.5
H25J C25D H25L 109.5
H25K C25D H25L 109.5
N1E C1E W1 175.5(4)
C1E N1E C2E 166.8(5)
N1E C2E C3E 118.4(4)
N1E C2E C7E 118.8(4)
C7E C2E C3E 122.9(5)
C2E C3E C20E 120.3(4)
C4E C3E C2E 116.8(5)
C4E C3E C20E 122.9(4)
C3E C4E H4E 118.4
C3E C4E C5E 123.2(5)
C5E C4E H4E 118.4
C4E C5E C6E 117.6(5)
C4E C5E C8E 119.9(4)
C6E C5E C8E 122.5(4)
C5E C6E H6E 118.7
C7E C6E C5E 122.5(5)
C7E C6E H6E 118.7
C2E C7E C23E 120.4(5)
C6E C7E C2E 116.9(5)
C6E C7E C23E 122.7(5)
C9E C8E C5E 119.9(4)
C9E C8E C13E 117.1(5)
C13E C8E C5E 123.0(4)
C8E C9E H9E 119.4
C10E C9E C8E 121.3(5)
C10E C9E H9E 119.4
C9E C10E H10E 118.9
C9E C10E C11E 122.2(5)
C11E C10E H10E 118.9
C10E C11E C12E 116.5(5)
C10E C11E C14E 120.2(5)
C12E C11E C14E 123.2(5)
C11E C12E H12E 119.4
C13E C12E C11E 121.3(5)
C13E C12E H12E 119.4
C8E C13E H13E 119.2
C12E C13E C8E 121.5(5)
C12E C13E H13E 119.2
C15E C14E C11E 121.1(5)
C19E C14E C11E 120.8(5)
C19E C14E C15E 118.0(5)
C14E C15E H15E 119.3
C16E C15E C14E 121.4(5)
C16E C15E H15E 119.3
C15E C16E H16E 119.8
C15E C16E C17E 120.3(5)
C17E C16E H16E 119.8
C16E C17E H17E 120.4
C18E C17E C16E 119.1(5)
C18E C17E H17E 120.4
C17E C18E H18E 119.8
C17E C18E C19E 120.4(5)
C19E C18E H18E 119.8
C14E C19E C18E 120.7(5)
C14E C19E H19E 119.6
C18E C19E H19E 119.6
C3E C20E H20E 107.6
C3E C20E C21E 110.3(4)
C21E C20E H20E 107.6
C22E C20E C3E 113.8(4)
C22E C20E H20E 107.6
C22E C20E C21E 109.6(5)
C20E C21E H21M 109.5
C20E C21E H21N 109.5
C20E C21E H21O 109.5
H21M C21E H21N 109.5
H21M C21E H21O 109.5
H21N C21E H21O 109.5
C20E C22E H22M 109.5
C20E C22E H22N 109.5
C20E C22E H22O 109.5
H22M C22E H22N 109.5
H22M C22E H22O 109.5
H22N C22E H22O 109.5
C7E C23E H23F 104.5
C7E C23E H23G 98.7
C24E C23E C7E 111.8(5)
C24E C23E H23F 104.5
C25E C23E C7E 113.1(6)
C25E C23E H23F 104.5
C25E C23E C24E 116.9(8)
C54E C23E C7E 111.2(12)
C54E C23E H23G 98.7
C55E C23E C7E 110.1(15)
C55E C23E H23G 98.7
C55E C23E C54E 131.7(19)
C23E C24E H24M 109.5
C23E C24E H24N 109.5
C23E C24E H24O 109.5
H24M C24E H24N 109.5
H24M C24E H24O 109.5
H24N C24E H24O 109.5
C23E C25E H25M 109.5
C23E C25E H25N 109.5
C23E C25E H25O 109.5
H25M C25E H25N 109.5
H25M C25E H25O 109.5
H25N C25E H25O 109.5
C23E C54E H54A 109.5
C23E C54E H54B 109.5
C23E C54E H54C 109.5
H54A C54E H54B 109.5
H54A C54E H54C 109.5
H54B C54E H54C 109.5
C23E C55E H55D 109.5
C23E C55E H55E 109.5
C23E C55E H55F 109.5
H55D C55E H55E 109.5
H55D C55E H55F 109.5
H55E C55E H55F 109.5
N1F C1F W1 173.2(4)
C1F N1F C2F 156.1(5)
N1F C2F C3F 118.5(4)
N1F C2F C7F 119.1(5)
C3F C2F C7F 122.4(5)
C2F C3F C20F 120.1(4)
C4F C3F C2F 117.5(5)
C4F C3F C20F 122.5(5)
C3F C4F H4F 119.0
C3F C4F C5F 122.0(5)
C5F C4F H4F 119.0
C4F C5F C8F 120.6(5)
C6F C5F C4F 118.0(5)
C6F C5F C8F 121.4(5)
C5F C6F H6F 118.4
C5F C6F C7F 123.1(5)
C7F C6F H6F 118.4
C2F C7F C23F 123.2(5)
C6F C7F C2F 116.7(5)
C6F C7F C23F 119.9(5)
C9F C8F C5F 120.1(5)
C13F C8F C5F 122.4(5)
C13F C8F C9F 117.4(5)
C8F C9F H9F 119.4
C10F C9F C8F 121.1(5)
C10F C9F H9F 119.4
C9F C10F H10F 119.1
C9F C10F C11F 121.7(6)
C11F C10F H10F 119.1
C10F C11F C12F 117.2(5)
C10F C11F C14F 120.7(5)
C12F C11F C14F 122.1(5)
C11F C12F H12F 119.3
C13F C12F C11F 121.3(5)
C13F C12F H12F 119.3
C8F C13F H13F 119.4
C12F C13F C8F 121.2(5)
C12F C13F H13F 119.4
C15F C14F C11F 120.8(5)
C19F C14F C11F 121.4(6)
C19F C14F C15F 117.8(6)
C14F C15F H15F 119.2
C16F C15F C14F 121.6(6)
C16F C15F H15F 119.2
C15F C16F H16F 120.3
C17F C16F C15F 119.3(7)
C17F C16F H16F 120.3
C16F C17F H17F 119.6
C16F C17F C18F 120.9(6)
C18F C17F H17F 119.6
C17F C18F H18F 120.3
C17F C18F C19F 119.4(6)
C19F C18F H18F 120.3
C14F C19F C18F 120.9(6)
C14F C19F H19F 119.6
C18F C19F H19F 119.6
C3F C20F H20F 107.7
C3F C20F C21F 109.7(4)
C21F C20F H20F 107.7
C22F C20F C3F 114.2(4)
C22F C20F H20F 107.7
C22F C20F C21F 109.7(5)
C20F C21F H21P 109.5
C20F C21F H21Q 109.5
C20F C21F H21R 109.5
H21P C21F H21Q 109.5
H21P C21F H21R 109.5
H21Q C21F H21R 109.5
C20F C22F H22P 109.5
C20F C22F H22Q 109.5
C20F C22F H22R 109.5
H22P C22F H22Q 109.5
H22P C22F H22R 109.5
H22Q C22F H22R 109.5
C7F C23F H23H 104.6
C24F C23F C7F 112.5(5)
C24F C23F H23H 104.6
C25F C23F C7F 113.5(5)
C25F C23F H23H 104.6
C25F C23F C24F 115.6(5)
C23F C24F H24P 109.5
C23F C24F H24Q 109.5
C23F C24F H24R 109.5
H24P C24F H24Q 109.5
H24P C24F H24R 109.5
H24Q C24F H24R 109.5
C23F C25F H25P 109.5
C23F C25F H25Q 109.5
C23F C25F H25R 109.5
H25P C25F H25Q 109.5
H25P C25F H25R 109.5
H25Q C25F H25R 109.5
C3 C2 H2 119.6
C3 C2 C7 120.8(6)
C7 C2 H2 119.6
C2 C3 H3 120.2
C2 C3 C4 119.5(6)
C4 C3 H3 120.2
C3 C4 H4 119.5
C5 C4 C3 121.0(6)
C5 C4 H4 119.5
C4 C5 H5 119.9
C4 C5 C6 120.2(6)
C6 C5 H5 119.9
C5 C6 H6 120.3
C5 C6 C7 119.4(6)
C7 C6 H6 120.3
C2 C7 C6 119.0(7)
C2 C7 H7 120.5
C6 C7 H7 120.5
H8A C8 H8B 109.5
H8A C8 H8C 109.5
H8B C8 H8C 109.5
C9 C8 H8A 109.5
C9 C8 H8B 109.5
C9 C8 H8C 109.5
C8 C9 H9G 111.3
C8 C9 H9H 111.3
H9G C9 H9H 109.2
C10 C9 C8 102.2(17)
C10 C9 H9G 111.3
C10 C9 H9H 111.3
C9 C10 H10G 112.7
C9 C10 H10H 112.7
H10G C10 H10H 110.2
C11 C10 C9 95.1(15)
C11 C10 H10G 112.7
C11 C10 H10H 112.7
C10 C11 H11A 110.9
C10 C11 H11B 110.9
C10 C11 C12 104.2(16)
H11A C11 H11B 108.9
C12 C11 H11A 110.9
C12 C11 H11B 110.9
C11 C12 H12G 109.5
C11 C12 H12H 109.5
C11 C12 H12I 109.5
H12G C12 H12H 109.5
H12G C12 H12I 109.5
H12H C12 H12I 109.5
H7'A C7' H7'B 109.5
H7'A C7' H7'C 109.5
H7'B C7' H7'C 109.5
C8' C7' H7'A 109.5
C8' C7' H7'B 109.5
C8' C7' H7'C 109.5
C7' C8' H8'A 108.0
C7' C8' H8'B 108.0
H8'A C8' H8'B 107.2
C9' C8' C7' 117.4(19)
C9' C8' H8'A 108.0
C9' C8' H8'B 108.0
C8' C9' H9'A 110.9
C8' C9' H9'B 110.9
C8' C9' C10' 104.4(15)
H9'A C9' H9'B 108.9
C10' C9' H9'A 110.9
C10' C9' H9'B 110.9
C9' C10' H10I 108.7
C9' C10' H10J 108.7
C9' C10' C11' 114.1(14)
H10I C10' H10J 107.6
C11' C10' H10I 108.7
C11' C10' H10J 108.7
C10' C11' H11C 109.5
C10' C11' H11D 109.5
C10' C11' H11E 109.5
H11C C11' H11D 109.5
H11C C11' H11E 109.5
H11D C11' H11E 109.5

loop_
_geom_bond_atom_site_label_1
_geom_bond_atom_site_label_2
_geom_bond_distance
W1 C1A 2.065(5)
W1 C1B 2.062(5)
W1 C1C 2.067(6)
W1 C1D 2.065(5)
W1 C1E 2.028(6)
W1 C1F 2.042(5)
C1A N1A 1.163(6)
N1A C2A 1.383(6)
C2A C3A 1.404(7)
C2A C7A 1.395(7)
C3A C4A 1.384(7)
C3A C20A 1.523(7)
C4A H4A 0.9500
C4A C5A 1.395(7)
C5A C6A 1.391(7)
C5A C8A 1.476(7)
C6A H6A 0.9500
C6A C7A 1.377(7)
C7A C23A 1.533(7)
C8A C9A 1.390(7)
C8A C13A 1.382(7)
C9A H9A 0.9500
C9A C10A 1.390(7)
C10A H10A 0.9500
C10A C11A 1.386(7)
C11A C12A 1.390(7)
C11A C14A 1.487(7)
C12A H12A 0.9500
C12A C13A 1.373(7)
C13A H13A 0.9500
C14A C19A 1.399(7)
C14A C15A 1.389(7)
C19A H19A 0.9500
C19A C18A 1.377(7)
C15A H15A 0.9500
C15A C16A 1.374(7)
C16A H16A 0.9500
C16A C17A 1.377(8)
C17A H17A 0.9500
C17A C18A 1.366(7)
C18A H18A 0.9500
C20A H20A 1.0000
C20A C21A 1.541(7)
C20A C22A 1.513(7)
C21A H21A 0.9800
C21A H21B 0.9800
C21A H21C 0.9800
C22A H22A 0.9800
C22A H22B 0.9800
C22A H22C 0.9800
C23A H23A 1.0000
C23A C24A 1.511(8)
C23A C25A 1.489(8)
C24A H24A 0.9800
C24A H24B 0.9800
C24A H24C 0.9800
C25A H25A 0.9800
C25A H25B 0.9800
C25A H25C 0.9800
C1B N1B 1.166(6)
N1B C2B 1.384(6)
C2B C3B 1.402(7)
C2B C7B 1.395(7)
C3B C4B 1.391(7)
C3B C20B 1.513(7)
C4B H4B 0.9500
C4B C5B 1.393(7)
C5B C6B 1.391(7)
C5B C8B 1.494(7)
C6B H6B 0.9500
C6B C7B 1.386(7)
C7B C23B 1.513(8)
C8B C9B 1.387(7)
C8B C13B 1.387(7)
C9B H9B 0.9500
C9B C10B 1.384(7)
C10B H10B 0.9500
C10B C11B 1.391(8)
C11B C12B 1.381(8)
C11B C14B 1.481(7)
C12B H12B 0.9500
C12B C13B 1.402(7)
C13B H13B 0.9500
C14B C15B 1.383(8)
C14B C19B 1.390(8)
C15B H15B 0.9500
C15B C16B 1.395(7)
C16B H16B 0.9500
C16B C17B 1.367(9)
C17B H17B 0.9500
C17B C18B 1.377(9)
C18B H18B 0.9500
C18B C19B 1.402(8)
C19B H19B 0.9500
C20B H20B 1.0000
C20B C21B 1.514(7)
C20B C22B 1.532(7)
C21B H21D 0.9800
C21B H21E 0.9800
C21B H21F 0.9800
C22B H22D 0.9800
C22B H22E 0.9800
C22B H22F 0.9800
C23B H23B 1.0000
C23B H23C 1.0000
C23B C24B 1.503(9)
C23B C25B 1.561(12)
C23B C55B 1.237(14)
C24B H24D 0.9800
C24B H24E 0.9800
C24B H24F 0.9800
C25B H25D 0.9800
C25B H25E 0.9800
C25B H25F 0.9800
C55B H55A 0.9800
C55B H55B 0.9800
C55B H55C 0.9800
C1C N1C 1.160(6)
N1C C2C 1.382(7)
C2C C3C 1.408(7)
C2C C7C 1.401(7)
C3C C4C 1.374(8)
C3C C20C 1.531(8)
C4C H4C 0.9500
C4C C5C 1.382(7)
C5C C6C 1.393(7)
C5C C8C 1.474(7)
C6C H6C 0.9500
C6C C7C 1.379(7)
C7C C23C 1.525(7)
C8C C9C 1.386(8)
C8C C13C 1.382(8)
C9C H9C 0.9500
C9C C10C 1.385(9)
C10C H10C 0.9500
C10C C11C 1.356(9)
C11C C12C 1.382(8)
C11C C14C 1.409(14)
C11C C44C 1.605(18)
C12C H12C 0.9500
C12C C13C 1.390(7)
C13C H13C 0.9500
C14C C15C 1.351(13)
C14C C19C 1.375(16)
C15C H15C 0.9500
C15C C16C 1.321(16)
C16C H16C 0.9500
C16C C17C 1.36(2)
C17C H17C 0.9500
C17C C18C 1.347(18)
C18C H18C 0.9500
C18C C19C 1.377(15)
C19C H19C 0.9500
C44C C49C 1.38(2)
C46C H46C 0.9500
C46C C47C 1.37(3)
C47C H47C 0.9500
C47C C48C 1.35(2)
C48C H48C 0.9500
C48C C49C 1.41(2)
C49C H49C 0.9500
C20C H20C 1.0000
C20C C21C 1.516(9)
C20C C22C 1.540(9)
C21C H21G 0.9800
C21C H21H 0.9800
C21C H21I 0.9800
C22C H22G 0.9800
C22C H22H 0.9800
C22C H22I 0.9800
C23C H23D 1.0000
C23C C24C 1.528(8)
C23C C25C 1.520(8)
C24C H24G 0.9800
C24C H24H 0.9800
C24C H24I 0.9800
C25C H25G 0.9800
C25C H25H 0.9800
C25C H25I 0.9800
C1D N1D 1.165(6)
N1D C2D 1.392(6)
C2D C3D 1.387(7)
C2D C7D 1.402(7)
C3D C4D 1.395(7)
C3D C20D 1.524(7)
C4D H4D 0.9500
C4D C5D 1.393(7)
C5D C6D 1.391(7)
C5D C8D 1.489(7)
C6D H6D 0.9500
C6D C7D 1.386(6)
C7D C23D 1.513(7)
C8D C9D 1.380(7)
C8D C13D 1.391(7)
C9D H9D 0.9500
C9D C10D 1.384(7)
C10D H10D 0.9500
C10D C11D 1.382(7)
C11D C12D 1.391(7)
C11D C14D 1.483(7)
C12D H12D 0.9500
C12D C13D 1.372(7)
C13D H13D 0.9500
C14D C15D 1.398(7)
C14D C19D 1.374(8)
C15D H15D 0.9500
C15D C16D 1.383(8)
C16D H16D 0.9500
C16D C17D 1.365(9)
C17D H17D 0.9500
C17D C18D 1.384(9)
C18D H18D 0.9500
C18D C19D 1.370(8)
C19D H19D 0.9500
C20D H20D 1.0000
C20D C21D 1.512(8)
C20D C22D 1.508(9)
C21D H21J 0.9800
C21D H21K 0.9800
C21D H21L 0.9800
C22D H22J 0.9800
C22D H22K 0.9800
C22D H22L 0.9800
C23D H23E 1.0000
C23D C24D 1.514(7)
C23D C25D 1.537(7)
C24D H24J 0.9800
C24D H24K 0.9800
C24D H24L 0.9800
C25D H25J 0.9800
C25D H25K 0.9800
C25D H25L 0.9800
C1E N1E 1.195(6)
N1E C2E 1.394(6)
C2E C3E 1.400(7)
C2E C7E 1.399(7)
C3E C4E 1.370(7)
C3E C20E 1.513(7)
C4E H4E 0.9500
C4E C5E 1.384(7)
C5E C6E 1.393(7)
C5E C8E 1.484(7)
C6E H6E 0.9500
C6E C7E 1.379(7)
C7E C23E 1.524(7)
C8E C9E 1.393(7)
C8E C13E 1.394(7)
C9E H9E 0.9500
C9E C10E 1.364(7)
C10E H10E 0.9500
C10E C11E 1.392(7)
C11E C12E 1.401(7)
C11E C14E 1.475(7)
C12E H12E 0.9500
C12E C13E 1.373(7)
C13E H13E 0.9500
C14E C15E 1.389(7)
C14E C19E 1.377(7)
C15E H15E 0.9500
C15E C16E 1.364(7)
C16E H16E 0.9500
C16E C17E 1.381(7)
C17E H17E 0.9500
C17E C18E 1.373(8)
C18E H18E 0.9500
C18E C19E 1.387(8)
C19E H19E 0.9500
C20E H20E 1.0000
C20E C21E 1.540(7)
C20E C22E 1.513(7)
C21E H21M 0.9800
C21E H21N 0.9800
C21E H21O 0.9800
C22E H22M 0.9800
C22E H22N 0.9800
C22E H22O 0.9800
C23E H23F 1.0000
C23E H23G 1.0000
C23E C24E 1.476(10)
C23E C25E 1.459(10)
C23E C54E 1.50(3)
C23E C55E 1.33(3)
C24E H24M 0.9800
C24E H24N 0.9800
C24E H24O 0.9800
C25E H25M 0.9800
C25E H25N 0.9800
C25E H25O 0.9800
C54E H54A 0.9800
C54E H54B 0.9800
C54E H54C 0.9800
C55E H55D 0.9800
C55E H55E 0.9800
C55E H55F 0.9800
C1F N1F 1.178(6)
N1F C2F 1.391(6)
C2F C3F 1.394(7)
C2F C7F 1.406(7)
C3F C4F 1.388(7)
C3F C20F 1.523(7)
C4F H4F 0.9500
C4F C5F 1.392(7)
C5F C6F 1.380(7)
C5F C8F 1.464(7)
C6F H6F 0.9500
C6F C7F 1.381(7)
C7F C23F 1.507(7)
C8F C9F 1.396(7)
C8F C13F 1.393(7)
C9F H9F 0.9500
C9F C10F 1.373(7)
C10F H10F 0.9500
C10F C11F 1.391(8)
C11F C12F 1.395(8)
C11F C14F 1.472(7)
C12F H12F 0.9500
C12F C13F 1.379(7)
C13F H13F 0.9500
C14F C15F 1.396(8)
C14F C19F 1.385(8)
C15F H15F 0.9500
C15F C16F 1.374(8)
C16F H16F 0.9500
C16F C17F 1.372(10)
C17F H17F 0.9500
C17F C18F 1.375(10)
C18F H18F 0.9500
C18F C19F 1.390(8)
C19F H19F 0.9500
C20F H20F 1.0000
C20F C21F 1.527(8)
C20F C22F 1.523(7)
C21F H21P 0.9800
C21F H21Q 0.9800
C21F H21R 0.9800
C22F H22P 0.9800
C22F H22Q 0.9800
C22F H22R 0.9800
C23F H23H 1.0000
C23F C24F 1.506(8)
C23F C25F 1.493(8)
C24F H24P 0.9800
C24F H24Q 0.9800
C24F H24R 0.9800
C25F H25P 0.9800
C25F H25Q 0.9800
C25F H25R 0.9800
C2 H2 0.9500
C2 C3 1.371(9)
C2 C7 1.393(9)
C3 H3 0.9500
C3 C4 1.375(8)
C4 H4 0.9500
C4 C5 1.369(8)
C5 H5 0.9500
C5 C6 1.387(9)
C6 H6 0.9500
C6 C7 1.399(9)
C7 H7 0.9500
C8 H8A 0.9800
C8 H8B 0.9800
C8 H8C 0.9800
C8 C9 1.58(2)
C9 H9G 0.9900
C9 H9H 0.9900
C9 C10 1.48(2)
C10 H10G 0.9900
C10 H10H 0.9900
C10 C11 1.481(18)
C11 H11A 0.9900
C11 H11B 0.9900
C11 C12 1.71(2)
C12 H12G 0.9800
C12 H12H 0.9800
C12 H12I 0.9800
C7' H7'A 0.9800
C7' H7'B 0.9800
C7' H7'C 0.9800
C7' C8' 1.59(3)
C8' H8'A 0.9900
C8' H8'B 0.9900
C8' C9' 1.43(2)
C9' H9'A 0.9900
C9' H9'B 0.9900
C9' C10' 1.507(17)
C10' H10I 0.9900
C10' H10J 0.9900
C10' C11' 1.71(2)
C11' H11C 0.9800
C11' H11D 0.9800
C11' H11E 0.9800

loop_
_geom_torsion_atom_site_label_1
_geom_torsion_atom_site_label_2
_geom_torsion_atom_site_label_3
_geom_torsion_atom_site_label_4
_geom_torsion
N1A C2A C3A C4A 178.7(4)
N1A C2A C3A C20A -1.2(7)
N1A C2A C7A C6A -179.3(5)
N1A C2A C7A C23A 1.1(8)
C2A C3A C4A C5A 0.1(7)
C2A C3A C20A C21A 80.3(6)
C2A C3A C20A C22A -154.5(5)
C2A C7A C23A C24A 64.3(7)
C2A C7A C23A C25A -64.7(7)
C3A C2A C7A C6A -0.1(8)
C3A C2A C7A C23A -179.7(5)
C3A C4A C5A C6A 1.0(8)
C3A C4A C5A C8A -179.3(5)
C4A C3A C20A C21A -99.6(6)
C4A C3A C20A C22A 25.6(7)
C4A C5A C6A C7A -1.7(8)
C4A C5A C8A C9A 42.9(7)
C4A C5A C8A C13A -140.7(5)
C5A C6A C7A C2A 1.3(8)
C5A C6A C7A C23A -179.1(5)
C5A C8A C9A C10A 176.2(5)
C5A C8A C13A C12A -175.6(5)
C6A C5A C8A C9A -137.4(5)
C6A C5A C8A C13A 39.0(7)
C6A C7A C23A C24A -115.3(6)
C6A C7A C23A C25A 115.7(6)
C7A C2A C3A C4A -0.6(7)
C7A C2A C3A C20A 179.5(5)
C8A C5A C6A C7A 178.6(5)
C8A C9A C10A C11A -0.8(8)
C9A C8A C13A C12A 1.0(8)
C9A C10A C11A C12A 1.4(7)
C9A C10A C11A C14A -177.7(5)
C10A C11A C12A C13A -0.9(7)
C10A C11A C14A C19A 140.9(5)
C10A C11A C14A C15A -37.2(7)
C11A C12A C13A C8A -0.3(8)
C11A C14A C19A C18A -178.2(5)
C11A C14A C15A C16A 178.3(5)
C12A C11A C14A C19A -38.2(7)
C12A C11A C14A C15A 143.7(5)
C13A C8A C9A C10A -0.4(8)
C14A C11A C12A C13A 178.3(5)
C14A C19A C18A C17A 0.3(8)
C14A C15A C16A C17A -0.5(8)
C19A C14A C15A C16A 0.1(7)
C15A C14A C19A C18A 0.0(7)
C15A C16A C17A C18A 0.8(8)
C16A C17A C18A C19A -0.7(8)
C20A C3A C4A C5A -180.0(5)
C1B N1B C2B C3B -52(3)
C1B N1B C2B C7B 127(3)
N1B C2B C3B C4B 176.8(4)
N1B C2B C3B C20B -1.0(7)
N1B C2B C7B C6B -176.7(5)
N1B C2B C7B C23B 4.4(8)
C2B C3B C4B C5B -0.6(7)
C2B C3B C20B C21B 76.9(6)
C2B C3B C20B C22B -159.2(5)
C2B C7B C23B C24B 75.1(8)
C2B C7B C23B C25B -147.0(7)
C2B C7B C23B C55B -70.7(11)
C3B C2B C7B C6B 1.5(8)
C3B C2B C7B C23B -177.4(5)
C3B C4B C5B C6B 2.4(8)
C3B C4B C5B C8B -176.9(5)
C4B C3B C20B C21B -100.8(6)
C4B C3B C20B C22B 23.1(7)
C4B C5B C6B C7B -2.3(8)
C4B C5B C8B C9B -32.6(7)
C4B C5B C8B C13B 144.5(5)
C5B C6B C7B C2B 0.4(8)
C5B C6B C7B C23B 179.3(6)
C5B C8B C9B C10B 176.3(5)
C5B C8B C13B C12B -176.0(5)
C6B C5B C8B C9B 148.1(5)
C6B C5B C8B C13B -34.8(8)
C6B C7B C23B C24B -103.7(7)
C6B C7B C23B C25B 34.2(10)
C6B C7B C23B C55B 110.5(11)
C7B C2B C3B C4B -1.4(8)
C7B C2B C3B C20B -179.2(5)
C8B C5B C6B C7B 177.0(5)
C8B C9B C10B C11B -0.3(8)
C9B C8B C13B C12B 1.2(8)
C9B C10B C11B C12B 1.2(8)
C9B C10B C11B C14B -179.1(5)
C10B C11B C12B C13B -0.9(8)
C10B C11B C14B C15B -38.7(8)
C10B C11B C14B C19B 142.0(6)
C11B C12B C13B C8B -0.3(8)
C11B C14B C15B C16B -178.7(5)
C11B C14B C19B C18B 178.5(5)
C12B C11B C14B C15B 141.1(6)
C12B C11B C14B C19B -38.3(8)
C13B C8B C9B C10B -0.9(8)
C14B C11B C12B C13B 179.4(5)
C14B C15B C16B C17B -0.4(9)
C15B C14B C19B C18B -0.9(8)
C15B C16B C17B C18B 0.5(9)
C16B C17B C18B C19B -0.7(9)
C17B C18B C19B C14B 0.9(9)
C19B C14B C15B C16B 0.6(8)
C20B C3B C4B C5B 177.1(5)
C1C N1C C2C C3C 174.2(15)
C1C N1C C2C C7C -6(2)
N1C C2C C3C C4C 178.4(5)
N1C C2C C3C C20C 1.1(8)
N1C C2C C7C C6C -177.8(5)
N1C C2C C7C C23C 0.7(8)
C2C C3C C4C C5C 0.1(9)
C2C C3C C20C C21C 77.3(7)
C2C C3C C20C C22C -158.8(6)
C2C C7C C23C C24C 81.5(6)
C2C C7C C23C C25C -155.7(5)
C3C C2C C7C C6C 1.9(8)
C3C C2C C7C C23C -179.6(5)
C3C C4C C5C C6C 0.3(9)
C3C C4C C5C C8C -176.8(5)
C4C C3C C20C C21C -99.8(7)
C4C C3C C20C C22C 24.0(9)
C4C C5C C6C C7C 0.4(8)
C4C C5C C8C C9C 30.8(8)
C4C C5C C8C C13C -151.3(6)
C5C C6C C7C C2C -1.4(8)
C5C C6C C7C C23C -179.9(5)
C5C C8C C9C C10C 177.4(6)
C5C C8C C13C C12C -176.9(5)
C6C C5C C8C C9C -146.2(6)
C6C C5C C8C C13C 31.6(8)
C6C C7C C23C C24C -100.1(6)
C6C C7C C23C C25C 22.7(8)
C7C C2C C3C C4C -1.2(8)
C7C C2C C3C C20C -178.6(5)
C8C C5C C6C C7C 177.6(5)
C8C C9C C10C C11C -0.8(10)
C9C C8C C13C C12C 1.0(8)
C9C C10C C11C C12C 1.7(10)
C9C C10C C11C C14C 177.6(8)
C9C C10C C11C C44C -175.1(9)
C10C C11C C12C C13C -1.3(9)
C10C C11C C14C C15C 52.3(15)
C10C C11C C14C C19C -133.1(10)
C10C C11C C44C C49C -158.4(14)
C11C C12C C13C C8C -0.1(8)
C11C C14C C15C C16C 178.1(12)
C11C C14C C19C C18C -174.8(12)
C11C C44C C49C C48C -176.7(15)
C12C C11C C14C C15C -132.3(12)
C12C C11C C14C C19C 42.3(15)
C12C C11C C44C C49C 24.6(19)
C13C C8C C9C C10C -0.6(9)
C14C C11C C12C C13C -176.6(8)
C14C C11C C44C C49C -133(5)
C14C C15C C16C C17C -6.3(19)
C15C C14C C19C C18C 0.6(18)
C15C C16C C17C C18C 5(2)
C16C C17C C18C C19C -2(2)
C17C C18C C19C C14C -1(2)
C19C C14C C15C C16C 3.5(18)
C44C C11C C12C C13C 176.0(8)
C44C C11C C14C C15C -106(4)
C44C C11C C14C C19C 69(3)
C46C C47C C48C C49C 2(3)
C47C C48C C49C C44C -1(3)
C20C C3C C4C C5C 177.4(6)
N1D C2D C3D C4D -178.8(4)
N1D C2D C3D C20D -1.4(7)
N1D C2D C7D C6D 179.8(4)
N1D C2D C7D C23D -1.6(7)
C2D C3D C4D C5D -1.3(8)
C2D C3D C20D C21D 136.6(5)
C2D C3D C20D C22D -99.5(6)
C2D C7D C23D C24D 160.5(5)
C2D C7D C23D C25D -75.5(6)
C3D C2D C7D C6D -0.2(7)
C3D C2D C7D C23D 178.4(5)
C3D C4D C5D C6D 0.4(8)
C3D C4D C5D C8D -178.1(5)
C4D C3D C20D C21D -46.2(7)
C4D C3D C20D C22D 77.7(7)
C4D C5D C6D C7D 0.7(7)
C4D C5D C8D C9D 26.8(8)
C4D C5D C8D C13D -154.7(5)
C5D C6D C7D C2D -0.8(7)
C5D C6D C7D C23D -179.4(5)
C5D C8D C9D C10D 178.4(5)
C5D C8D C13D C12D -177.1(5)
C6D C5D C8D C9D -151.7(5)
C6D C5D C8D C13D 26.8(7)
C6D C7D C23D C24D -20.9(7)
C6D C7D C23D C25D 103.0(6)
C7D C2D C3D C4D 1.2(8)
C7D C2D C3D C20D 178.5(5)
C8D C5D C6D C7D 179.2(5)
C8D C9D C10D C11D -1.4(9)
C9D C8D C13D C12D 1.5(8)
C9D C10D C11D C12D 1.5(8)
C9D C10D C11D C14D -178.9(5)
C10D C11D C12D C13D -0.2(8)
C10D C11D C14D C15D -41.8(8)
C10D C11D C14D C19D 137.4(6)
C11D C12D C13D C8D -1.4(9)
C11D C14D C15D C16D 179.4(6)
C11D C14D C19D C18D -179.6(6)
C12D C11D C14D C15D 137.8(6)
C12D C11D C14D C19D -43.1(8)
C13D C8D C9D C10D -0.2(8)
C14D C11D C12D C13D -179.7(5)
C14D C15D C16D C17D -0.2(10)
C15D C14D C19D C18D -0.4(9)
C15D C16D C17D C18D 0.4(11)
C16D C17D C18D C19D -0.6(11)
C17D C18D C19D C14D 0.6(11)
C19D C14D C15D C16D 0.2(9)
C20D C3D C4D C5D -178.6(5)
C1E N1E C2E C3E 10(2)
C1E N1E C2E C7E -169.4(19)
N1E C2E C3E C4E 179.0(4)
N1E C2E C3E C20E 0.4(7)
N1E C2E C7E C6E -179.3(4)
N1E C2E C7E C23E 2.2(7)
C2E C3E C4E C5E -0.2(7)
C2E C3E C20E C21E 78.6(6)
C2E C3E C20E C22E -157.8(5)
C2E C7E C23E C24E 85.2(9)
C2E C7E C23E C25E -140.5(8)
C2E C7E C23E C54E 116.3(13)
C2E C7E C23E C55E -89.3(19)
C3E C2E C7E C6E 1.2(7)
C3E C2E C7E C23E -177.3(5)
C3E C4E C5E C6E 2.0(7)
C3E C4E C5E C8E -179.7(4)
C4E C3E C20E C21E -100.0(6)
C4E C3E C20E C22E 23.7(7)
C4E C5E C6E C7E -2.3(7)
C4E C5E C8E C9E 34.8(7)
C4E C5E C8E C13E -143.0(5)
C5E C6E C7E C2E 0.7(8)
C5E C6E C7E C23E 179.2(5)
C5E C8E C9E C10E -176.0(5)
C5E C8E C13E C12E 175.3(5)
C6E C5E C8E C9E -147.1(5)
C6E C5E C8E C13E 35.1(7)
C6E C7E C23E C24E -93.2(9)
C6E C7E C23E C25E 41.1(10)
C6E C7E C23E C54E -62.1(14)
C6E C7E C23E C55E 92.3(19)
C7E C2E C3E C4E -1.5(7)
C7E C2E C3E C20E 179.9(5)
C8E C5E C6E C7E 179.5(5)
C8E C9E C10E C11E -0.2(8)
C9E C8E C13E C12E -2.5(7)
C9E C10E C11E C12E -1.0(8)
C9E C10E C11E C14E 176.9(5)
C10E C11E C12E C13E 0.5(7)
C10E C11E C14E C15E 37.8(7)
C10E C11E C14E C19E -139.2(5)
C11E C12E C13E C8E 1.3(8)
C11E C14E C15E C16E -176.8(5)
C11E C14E C19E C18E 175.9(5)
C12E C11E C14E C15E -144.5(5)
C12E C11E C14E C19E 38.5(8)
C13E C8E C9E C10E 2.0(7)
C14E C11E C12E C13E -177.3(5)
C14E C15E C16E C17E 0.9(8)
C15E C14E C19E C18E -1.2(8)
C15E C16E C17E C18E -1.2(9)
C16E C17E C18E C19E 0.4(9)
C17E C18E C19E C14E 0.9(9)
C19E C14E C15E C16E 0.4(8)
C20E C3E C4E C5E 178.4(5)
C1F N1F C2F C3F 47.5(13)
C1F N1F C2F C7F -130.7(11)
N1F C2F C3F C4F -173.5(4)
N1F C2F C3F C20F 6.5(7)
N1F C2F C7F C6F 175.2(4)
N1F C2F C7F C23F -0.8(7)
C2F C3F C4F C5F -2.1(7)
C2F C3F C20F C21F 69.8(6)
C2F C3F C20F C22F -166.5(5)
C2F C7F C23F C24F 68.5(7)
C2F C7F C23F C25F -65.1(7)
C3F C2F C7F C6F -3.0(7)
C3F C2F C7F C23F -178.9(5)
C3F C4F C5F C6F -1.9(7)
C3F C4F C5F C8F 175.3(5)
C4F C3F C20F C21F -110.2(5)
C4F C3F C20F C22F 13.4(7)
C4F C5F C6F C7F 3.8(8)
C4F C5F C8F C9F -41.7(7)
C4F C5F C8F C13F 142.2(5)
C5F C6F C7F C2F -1.4(7)
C5F C6F C7F C23F 174.6(5)
C5F C8F C9F C10F -175.5(5)
C5F C8F C13F C12F 175.0(5)
C6F C5F C8F C9F 135.5(5)
C6F C5F C8F C13F -40.6(7)
C6F C7F C23F C24F -107.3(6)
C6F C7F C23F C25F 119.1(6)
C7F C2F C3F C4F 4.7(7)
C7F C2F C3F C20F -175.3(5)
C8F C5F C6F C7F -173.4(5)
C8F C9F C10F C11F 0.6(8)
C9F C8F C13F C12F -1.1(8)
C9F C10F C11F C12F -1.6(8)
C9F C10F C11F C14F 178.8(5)
C10F C11F C12F C13F 1.2(8)
C10F C11F C14F C15F -34.3(8)
C10F C11F C14F C19F 144.1(6)
C11F C12F C13F C8F 0.1(8)
C11F C14F C15F C16F 176.2(6)
C11F C14F C19F C18F -177.2(5)
C12F C11F C14F C15F 146.0(6)
C12F C11F C14F C19F -35.6(8)
C13F C8F C9F C10F 0.8(8)
C14F C11F C12F C13F -179.2(5)
C14F C15F C16F C17F 1.5(10)
C15F C14F C19F C18F 1.3(9)
C15F C16F C17F C18F 0.3(10)
C16F C17F C18F C19F -1.3(10)
C17F C18F C19F C14F 0.5(9)
C19F C14F C15F C16F -2.3(9)
C20F C3F C4F C5F 177.9(5)
C2 C3 C4 C5 -0.9(9)
C3 C2 C7 C6 -0.4(10)
C3 C4 C5 C6 0.8(9)
C4 C5 C6 C7 -0.5(9)
C5 C6 C7 C2 0.3(9)
C7 C2 C3 C4 0.7(10)
C8 C9 C10 C11 163.1(19)
C9 C10 C11 C12 177(2)
C7' C8' C9' C10' 91(2)
C8' C9' C10' C11' 179.8(18)
